data_7012616
loop_
_publ_author_name
'Alireza Haghiri Ilkhechi'
'ShengLi Guo'
'Michael Bolte'
'Matthias Wagner'

_publ_section_title
;
 Cymantrene-based tris(1-pyrazolyl)borates: synthesis and structural
 characterization of di- and trimetallic complexes
;
_journal_issue 11
_journal_name_full 'Dalton Trans.'
_journal_page_first 2303
_journal_page_last 2307
_journal_paper_doi 10.1039/b212356h
_journal_year 2003
_chemical_formula_sum 'C20 H15 B Mn2 N6 O7'
_chemical_formula_weight 572.07
_chemical_name_systematic
;
?
;
_space_group_IT_number 15
_symmetry_cell_setting monoclinic
_symmetry_space_group_name_Hall '-C 2yc'
_symmetry_space_group_name_H-M 'C 1 2/c 1'
_atom_sites_solution_hydrogens geom
_atom_sites_solution_primary direct
_atom_sites_solution_secondary difmap
_audit_creation_method SHELXL-97
_cell_angle_alpha 90.00
_cell_angle_beta 103.776(5)
_cell_angle_gamma 90.00
_cell_formula_units_Z 24
_cell_length_a 56.691(4)
_cell_length_b 13.2772(6)
_cell_length_c 19.5660(10)
_cell_measurement_reflns_used 32425
_cell_measurement_temperature 100(2)
_cell_measurement_theta_max 26.2
_cell_measurement_theta_min 1.4
_cell_volume 14303.6(14)
_computing_cell_refinement 'X-Area (Stoe & Cie, 2001)'
_computing_data_collection 'X-Area (Stoe & Cie, 2001)'
_computing_data_reduction 'X-Area (Stoe & Cie, 2001)'
_computing_molecular_graphics 'XP in SHELXTL-Plus (Sheldrick, 1991)'
_computing_structure_refinement 'SHELXL-97 (Sheldrick, 1997)'
_computing_structure_solution 'SHELXS-97 (Sheldrick, 1990)'
_diffrn_ambient_temperature 100(2)
_diffrn_measured_fraction_theta_full 0.979
_diffrn_measured_fraction_theta_max 0.979
_diffrn_measurement_device_type 'STOE IPDS II two-circle-diffractometer'
_diffrn_measurement_method \w
_diffrn_radiation_monochromator graphite
_diffrn_radiation_source 'fine-focus sealed tube'
_diffrn_radiation_type MoK\a
_diffrn_radiation_wavelength 0.71073
_diffrn_reflns_av_R_equivalents 0.1263
_diffrn_reflns_av_sigmaI/netI 0.1239
_diffrn_reflns_limit_h_max 70
_diffrn_reflns_limit_h_min -70
_diffrn_reflns_limit_k_max 14
_diffrn_reflns_limit_k_min -16
_diffrn_reflns_limit_l_max 24
_diffrn_reflns_limit_l_min -24
_diffrn_reflns_number 74118
_diffrn_reflns_theta_full 26.24
_diffrn_reflns_theta_max 26.24
_diffrn_reflns_theta_min 1.58
_diffrn_standards_decay_% 0
_diffrn_standards_interval_time 0
_diffrn_standards_number 0
_exptl_absorpt_coefficient_mu 1.113
_exptl_absorpt_correction_T_max 0.9465
_exptl_absorpt_correction_T_min 0.8509
_exptl_absorpt_correction_type empirical
_exptl_absorpt_process_details 'MULABS (Spek, 1990; Blessing, 1995)'
_exptl_crystal_colour colourless
_exptl_crystal_density_diffrn 1.594
_exptl_crystal_density_method 'not measured'
_exptl_crystal_description block
_exptl_crystal_F_000 6912
_exptl_crystal_size_max 0.15
_exptl_crystal_size_mid 0.14
_exptl_crystal_size_min 0.05
_refine_diff_density_max 0.473
_refine_diff_density_min -0.359
_refine_diff_density_rms 0.065
_refine_ls_extinction_method none
_refine_ls_goodness_of_fit_ref 0.817
_refine_ls_hydrogen_treatment mixed
_refine_ls_matrix_type full
_refine_ls_number_parameters 997
_refine_ls_number_reflns 14138
_refine_ls_number_restraints 0
_refine_ls_restrained_S_all 0.817
_refine_ls_R_factor_all 0.1044
_refine_ls_R_factor_gt 0.0462
_refine_ls_shift/su_max 0.003
_refine_ls_shift/su_mean 0.000
_refine_ls_structure_factor_coef Fsqd
_refine_ls_weighting_details 'calc w=1/[\s^2^(Fo^2^)+(0.0140P)^2^+0.0000P] where P=(Fo^2^+2Fc^2^)/3'
_refine_ls_weighting_scheme calc
_refine_ls_wR_factor_gt 0.0650
_refine_ls_wR_factor_ref 0.0750
_reflns_number_gt 7786
_reflns_number_total 14138
_reflns_threshold_expression >2sigma(I)
_cod_data_source_file b212356h.txt
_cod_data_source_block wa89
_cod_depositor_comments
;
The following automatic conversions were performed:
'_symmetry_cell_setting' value 'Monoclinic' changed to 'monoclinic'
according to '/home/saulius/struct/CIF-dictionaries/cif_core.dic'
dictionary named 'cif_core.dic' version 2.4.1 from
2010-06-29.

'_exptl_absorpt_correction_type' value 'Empirical' changed to
'empirical' according to
'/home/saulius/struct/CIF-dictionaries/cif_core.dic' dictionary named
'cif_core.dic' version 2.4.1 from 2010-06-29.

Automatic conversion script
Id: cif_fix_enum 1527 2010-12-29 10:47:43Z saulius 
;
_cod_original_sg_symbol_H-M C2/c
_cod_database_code 7012616

loop_
_symmetry_equiv_pos_as_xyz
'x, y, z'
'-x, y, -z+1/2'
'x+1/2, y+1/2, z'
'-x+1/2, y+1/2, -z+1/2'
'-x, -y, -z'
'x, -y, z-1/2'
'-x+1/2, -y+1/2, -z'
'x+1/2, -y+1/2, z-1/2'

loop_
_atom_site_label
_atom_site_type_symbol
_atom_site_fract_x
_atom_site_fract_y
_atom_site_fract_z
_atom_site_U_iso_or_equiv
_atom_site_adp_type
_atom_site_occupancy
_atom_site_symmetry_multiplicity
_atom_site_calc_flag
_atom_site_refinement_flags
_atom_site_disorder_assembly
_atom_site_disorder_group
Mn1 Mn 0.739768(10) 0.44994(6) 0.84444(3) 0.03170(16) Uani 1 1 d . . .
O8 O 0.66554(4) 0.5227(2) 0.90011(15) 0.0270(7) Uani 1 1 d . . .
H8 H 0.6597(7) 0.539(4) 0.859(2) 0.040(14) Uiso 1 1 d . . .
B1 B 0.68595(7) 0.4527(4) 0.8973(2) 0.0271(11) Uani 1 1 d . . .
N41 N 0.69333(5) 0.4133(3) 0.97353(16) 0.0280(8) Uani 1 1 d . . .
N42 N 0.67375(5) 0.3944(3) 1.00220(16) 0.0289(8) Uani 1 1 d . . .
C45 C 0.71378(6) 0.3874(4) 1.0216(2) 0.0311(10) Uani 1 1 d . . .
H45 H 0.7298 0.3928 1.0149 0.037 Uiso 1 1 calc R . .
C44 C 0.70791(7) 0.3520(4) 1.0815(2) 0.0361(11) Uani 1 1 d . . .
H44 H 0.7186 0.3285 1.1235 0.043 Uiso 1 1 calc R . .
C43 C 0.68238(7) 0.3589(4) 1.0663(2) 0.0321(10) Uani 1 1 d . . .
H43 H 0.6727 0.3404 1.0979 0.039 Uiso 1 1 calc R . .
N31 N 0.67336(5) 0.3647(3) 0.84967(16) 0.0278(8) Uani 1 1 d . . .
N32 N 0.65130(5) 0.3389(3) 0.86285(16) 0.0275(8) Uani 1 1 d . . .
C35 C 0.67786(6) 0.3037(3) 0.79992(19) 0.0290(10) Uani 1 1 d . . .
H35 H 0.6920 0.3050 0.7821 0.035 Uiso 1 1 calc R . .
C34 C 0.65847(7) 0.2382(4) 0.7786(2) 0.0351(10) Uani 1 1 d . . .
H34 H 0.6566 0.1875 0.7435 0.042 Uiso 1 1 calc R . .
C33 C 0.64244(6) 0.2629(3) 0.8198(2) 0.0307(10) Uani 1 1 d . . .
H33 H 0.6274 0.2304 0.8176 0.037 Uiso 1 1 calc R . .
C6 C 0.61386(7) 0.4702(3) 0.8722(2) 0.0337(10) Uani 1 1 d . . .
O6 O 0.59630(5) 0.4967(2) 0.83256(16) 0.0410(8) Uani 1 1 d . . .
C7 C 0.62473(7) 0.3305(4) 0.9649(2) 0.0324(10) Uani 1 1 d . . .
O7 O 0.61486(5) 0.2633(3) 0.98328(16) 0.0430(8) Uani 1 1 d . . .
C5 C 0.63339(6) 0.5168(4) 0.9982(2) 0.0331(10) Uani 1 1 d . . .
O5 O 0.62778(5) 0.5705(3) 1.03737(15) 0.0408(8) Uani 1 1 d . . .
C11 C 0.70700(6) 0.5072(3) 0.8698(2) 0.0308(10) Uani 1 1 d . . .
C12 C 0.70685(7) 0.5284(4) 0.7983(2) 0.0379(11) Uani 1 1 d . . .
H12 H 0.6950 0.5052 0.7585 0.045 Uiso 1 1 calc R . .
C13 C 0.72724(7) 0.5899(4) 0.7956(3) 0.0502(14) Uani 1 1 d . . .
H13 H 0.7314 0.6138 0.7543 0.060 Uiso 1 1 calc R . .
C14 C 0.73991(7) 0.6086(4) 0.8649(3) 0.0472(13) Uani 1 1 d . . .
H14 H 0.7542 0.6484 0.8788 0.057 Uiso 1 1 calc R . .
C15 C 0.72791(6) 0.5584(4) 0.9110(2) 0.0358(11) Uani 1 1 d . . .
H15 H 0.7329 0.5585 0.9609 0.043 Uiso 1 1 calc R . .
Mn2 Mn 0.641052(9) 0.42990(5) 0.93511(3) 0.02763(15) Uani 1 1 d . . .
C1 C 0.77191(7) 0.4513(4) 0.8704(2) 0.0361(11) Uani 1 1 d . . .
O1 O 0.79322(5) 0.4554(3) 0.88716(15) 0.0430(8) Uani 1 1 d . . .
C3 C 0.73798(6) 0.3306(4) 0.8861(2) 0.0345(11) Uani 1 1 d . . .
O3 O 0.73675(5) 0.2527(3) 0.91110(16) 0.0412(8) Uani 1 1 d . . .
C2 C 0.74025(7) 0.3888(4) 0.7625(2) 0.0437(13) Uani 1 1 d . . .
O2 O 0.73995(5) 0.3513(3) 0.70941(17) 0.0592(11) Uani 1 1 d . . .
N21 N 0.68223(5) 0.7673(3) 0.97931(17) 0.0318(8) Uani 1 1 d . . .
N22 N 0.68240(6) 0.6719(3) 1.00191(18) 0.0344(9) Uani 1 1 d . . .
H22 H 0.6782(7) 0.618(4) 0.968(2) 0.048(13) Uiso 1 1 d . . .
C23 C 0.68970(9) 0.6700(4) 1.0720(2) 0.0515(14) Uani 1 1 d . . .
H23 H 0.6915 0.6109 1.1002 0.062 Uiso 1 1 calc R . .
C24 C 0.69422(8) 0.7651(4) 1.0970(2) 0.0448(12) Uani 1 1 d . . .
H24 H 0.6996 0.7865 1.1445 0.054 Uiso 1 1 calc R . .
C25 C 0.68910(7) 0.8237(4) 1.0361(2) 0.0388(11) Uani 1 1 d . . .
H25 H 0.6904 0.8951 1.0356 0.047 Uiso 1 1 calc R . .
Mn1A Mn 0.588078(10) 0.88199(5) 0.87253(3) 0.03219(16) Uani 1 1 d . . .
O8A O 0.66728(4) 0.8318(2) 0.84632(14) 0.0278(6) Uani 1 1 d . . .
H8A H 0.6729(8) 0.800(4) 0.896(3) 0.073(16) Uiso 1 1 d . . .
B1A B 0.64591(8) 0.8987(4) 0.8431(2) 0.0305(11) Uani 1 1 d . . .
N41A N 0.64104(5) 0.9406(3) 0.76662(16) 0.0293(8) Uani 1 1 d . . .
N42A N 0.66189(5) 0.9620(3) 0.74607(17) 0.0305(8) Uani 1 1 d . . .
C45A C 0.62168(6) 0.9630(3) 0.7129(2) 0.0303(10) Uani 1 1 d . . .
H45A H 0.6051 0.9564 0.7139 0.036 Uiso 1 1 calc R . .
C44A C 0.63020(7) 0.9965(4) 0.6571(2) 0.0346(10) Uani 1 1 d . . .
H44A H 0.6209 1.0166 0.6122 0.041 Uiso 1 1 calc R . .
C43A C 0.65549(6) 0.9950(3) 0.6801(2) 0.0286(10) Uani 1 1 d . . .
H43A H 0.6665 1.0147 0.6526 0.034 Uiso 1 1 calc R . .
N31A N 0.65636(5) 0.9860(3) 0.89321(16) 0.0275(8) Uani 1 1 d . . .
N32A N 0.67912(5) 1.0155(3) 0.88767(17) 0.0304(8) Uani 1 1 d . . .
C35A C 0.64953(7) 1.0470(4) 0.9402(2) 0.0323(10) Uani 1 1 d . . .
H35A H 0.6344 1.0440 0.9531 0.039 Uiso 1 1 calc R . .
C34A C 0.66770(7) 1.1136(4) 0.9662(2) 0.0366(10) Uani 1 1 d . . .
H34A H 0.6678 1.1643 1.0006 0.044 Uiso 1 1 calc R . .
C33A C 0.68601(7) 1.0922(3) 0.9321(2) 0.0326(10) Uani 1 1 d . . .
H33A H 0.7011 1.1267 0.9393 0.039 Uiso 1 1 calc R . .
C6A C 0.71896(7) 0.8884(4) 0.8890(2) 0.0375(11) Uani 1 1 d . . .
O6A O 0.73564(5) 0.8655(3) 0.93163(16) 0.0506(9) Uani 1 1 d . . .
C7A C 0.71068(7) 1.0249(4) 0.7944(2) 0.0368(12) Uani 1 1 d . . .
O7A O 0.72155(5) 1.0898(3) 0.77660(16) 0.0460(9) Uani 1 1 d . . .
C5A C 0.70122(7) 0.8403(4) 0.7588(2) 0.0338(11) Uani 1 1 d . . .
O5A O 0.70590(5) 0.7852(3) 0.71871(16) 0.0426(8) Uani 1 1 d . . .
C11A C 0.62377(6) 0.8383(3) 0.8623(2) 0.0305(10) Uani 1 1 d . . .
C12A C 0.62108(7) 0.8153(4) 0.9310(2) 0.0405(12) Uani 1 1 d . . .
H12A H 0.6307 0.8422 0.9736 0.049 Uiso 1 1 calc R . .
C13A C 0.60179(7) 0.7457(4) 0.9259(3) 0.0451(13) Uani 1 1 d . . .
H13A H 0.5964 0.7178 0.9643 0.054 Uiso 1 1 calc R . .
C14A C 0.59211(7) 0.7253(4) 0.8550(3) 0.0439(12) Uani 1 1 d . . .
H14A H 0.5787 0.6821 0.8367 0.053 Uiso 1 1 calc R . .
C15A C 0.60547(7) 0.7791(4) 0.8146(2) 0.0377(11) Uani 1 1 d . . .
H15A H 0.6029 0.7770 0.7648 0.045 Uiso 1 1 calc R . .
Mn2A Mn 0.692767(9) 0.92712(5) 0.81990(3) 0.02934(15) Uani 1 1 d . . .
C1A C 0.55715(8) 0.8759(4) 0.8207(2) 0.0381(11) Uani 1 1 d . . .
O1A O 0.53773(5) 0.8695(3) 0.78521(16) 0.0466(8) Uani 1 1 d . . .
C3A C 0.59216(7) 1.0048(4) 0.8401(2) 0.0386(11) Uani 1 1 d . . .
O3A O 0.59496(5) 1.0840(3) 0.81874(17) 0.0446(8) Uani 1 1 d . . .
C2A C 0.58002(6) 0.9290(4) 0.9497(2) 0.0367(10) Uani 1 1 d . . .
O2A O 0.57556(5) 0.9578(3) 1.00075(16) 0.0463(8) Uani 1 1 d . . .
N21A N 0.64602(5) 0.5896(3) 0.76693(17) 0.0309(8) Uani 1 1 d . . .
N22A N 0.64882(5) 0.6841(3) 0.74699(17) 0.0304(8) Uani 1 1 d . . .
H22A H 0.6553(8) 0.750(5) 0.782(3) 0.073(16) Uiso 1 1 d . . .
C23A C 0.63646(7) 0.6993(4) 0.6802(2) 0.0347(11) Uani 1 1 d . . .
H23A H 0.6355 0.7609 0.6550 0.042 Uiso 1 1 calc R . .
C24A C 0.62551(7) 0.6110(4) 0.6546(2) 0.0360(11) Uani 1 1 d . . .
H24A H 0.6156 0.5982 0.6090 0.043 Uiso 1 1 calc R . .
C25A C 0.63216(7) 0.5438(4) 0.7108(2) 0.0393(11) Uani 1 1 d . . .
H25A H 0.6275 0.4750 0.7093 0.047 Uiso 1 1 calc R . .
Mn1B Mn 0.437545(10) 0.71803(6) 0.33678(3) 0.03472(16) Uani 1 1 d . . .
O8B O 0.51283(4) 0.6444(2) 0.49203(14) 0.0254(7) Uani 1 1 d . . .
H8B H 0.5167(7) 0.603(4) 0.469(2) 0.038(14) Uiso 1 1 d . . .
B1B B 0.49633(7) 0.7198(4) 0.4480(2) 0.0279(10) Uani 1 1 d . . .
N41B N 0.49446(5) 0.8007(3) 0.50278(16) 0.0278(8) Uani 1 1 d . . .
N42B N 0.51597(5) 0.8187(3) 0.55043(16) 0.0298(8) Uani 1 1 d . . .
C45B C 0.47766(7) 0.8651(4) 0.5147(2) 0.0363(11) Uani 1 1 d . . .
H45B H 0.4612 0.8677 0.4889 0.044 Uiso 1 1 calc R . .
C44B C 0.48792(8) 0.9261(4) 0.5695(2) 0.0423(11) Uani 1 1 d . . .
H44B H 0.4803 0.9788 0.5891 0.051 Uiso 1 1 calc R . .
C43B C 0.51200(8) 0.8946(4) 0.5908(2) 0.0414(12) Uani 1 1 d . . .
H43B H 0.5238 0.9231 0.6286 0.050 Uiso 1 1 calc R . .
N31B N 0.51224(5) 0.7678(3) 0.40115(15) 0.0260(8) Uani 1 1 d . . .
N32B N 0.53579(5) 0.7817(3) 0.43687(16) 0.0292(8) Uani 1 1 d . . .
C35B C 0.50828(7) 0.8125(3) 0.3380(2) 0.0312(10) Uani 1 1 d . . .
H35B H 0.4933 0.8147 0.3036 0.037 Uiso 1 1 calc R . .
C34B C 0.53013(7) 0.8551(4) 0.3318(2) 0.0337(11) Uani 1 1 d . . .
H34B H 0.5331 0.8913 0.2929 0.040 Uiso 1 1 calc R . .
C33B C 0.54646(7) 0.8333(4) 0.3944(2) 0.0324(10) Uani 1 1 d . . .
H33B H 0.5631 0.8526 0.4057 0.039 Uiso 1 1 calc R . .
C6B C 0.56472(6) 0.6359(4) 0.5159(2) 0.0355(11) Uani 1 1 d . . .
O6B O 0.57817(5) 0.5794(3) 0.50136(15) 0.0394(8) Uani 1 1 d . . .
C7B C 0.56829(7) 0.8123(4) 0.5681(2) 0.0374(11) Uani 1 1 d . . .
O7B O 0.58438(6) 0.8648(3) 0.59081(17) 0.0598(10) Uani 1 1 d . . .
C5B C 0.54927(7) 0.6862(4) 0.6273(2) 0.0343(10) Uani 1 1 d . . .
O5B O 0.55476(5) 0.6683(3) 0.68669(15) 0.0403(8) Uani 1 1 d . . .
C11B C 0.47167(6) 0.6677(3) 0.4063(2) 0.0316(10) Uani 1 1 d . . .
C12B C 0.46734(7) 0.6174(4) 0.3407(2) 0.0391(11) Uani 1 1 d . . .
H12B H 0.4776 0.6206 0.3087 0.047 Uiso 1 1 calc R . .
C13B C 0.44540(8) 0.5615(4) 0.3297(3) 0.0510(13) Uani 1 1 d . . .
H13B H 0.4387 0.5205 0.2901 0.061 Uiso 1 1 calc R . .
C14B C 0.43553(8) 0.5779(4) 0.3876(3) 0.0566(15) Uani 1 1 d . . .
H14B H 0.4208 0.5501 0.3942 0.068 Uiso 1 1 calc R . .
C15B C 0.45143(7) 0.6437(4) 0.4356(2) 0.0409(12) Uani 1 1 d . . .
H15B H 0.4490 0.6674 0.4792 0.049 Uiso 1 1 calc R . .
Mn2B Mn 0.543650(10) 0.72677(5) 0.53673(3) 0.02790(15) Uani 1 1 d . . .
C1B C 0.40924(8) 0.7536(4) 0.3548(2) 0.0402(11) Uani 1 1 d . . .
O1B O 0.39099(5) 0.7726(3) 0.36920(18) 0.0585(10) Uani 1 1 d . . .
C3B C 0.44630(7) 0.8464(4) 0.3343(2) 0.0385(11) Uani 1 1 d . . .
O3B O 0.45101(5) 0.9314(3) 0.33013(17) 0.0491(8) Uani 1 1 d . . .
C2B C 0.42665(6) 0.7166(3) 0.2435(3) 0.0363(11) Uani 1 1 d . . .
O2B O 0.42007(5) 0.7106(3) 0.18254(16) 0.0410(8) Uani 1 1 d . . .
N21B N 0.47843(5) 0.4988(3) 0.59258(17) 0.0288(8) Uani 1 1 d . . .
N22B N 0.48937(6) 0.5900(3) 0.59850(18) 0.0314(9) Uani 1 1 d . . .
H22B H 0.4968(8) 0.606(4) 0.569(3) 0.056(15) Uiso 1 1 d . . .
C23B C 0.48467(7) 0.6452(4) 0.6501(2) 0.0391(11) Uani 1 1 d . . .
H23B H 0.4903 0.7116 0.6628 0.047 Uiso 1 1 calc R . .
C24B C 0.47010(7) 0.5876(4) 0.6819(2) 0.0486(14) Uani 1 1 d . . .
H24B H 0.4639 0.6051 0.7213 0.058 Uiso 1 1 calc R . .
C25B C 0.46650(7) 0.4991(4) 0.6443(2) 0.0367(11) Uani 1 1 d . . .
H25B H 0.4568 0.4449 0.6536 0.044 Uiso 1 1 calc R . .

loop_
_atom_site_aniso_label
_atom_site_aniso_U_11
_atom_site_aniso_U_22
_atom_site_aniso_U_33
_atom_site_aniso_U_23
_atom_site_aniso_U_13
_atom_site_aniso_U_12
Mn1 0.0258(3) 0.0375(5) 0.0316(3) 0.0051(3) 0.0065(2) 0.0001(3)
O8 0.0281(13) 0.028(2) 0.0235(15) -0.0003(13) 0.0031(11) 0.0008(12)
B1 0.025(2) 0.031(3) 0.025(2) -0.002(2) 0.0050(17) 0.0038(19)
N41 0.0257(15) 0.031(2) 0.0279(17) -0.0007(16) 0.0078(13) -0.0005(14)
N42 0.0309(16) 0.031(2) 0.0264(17) 0.0017(16) 0.0102(13) 0.0034(15)
C45 0.0245(18) 0.039(3) 0.027(2) -0.001(2) 0.0020(15) 0.0051(18)
C44 0.034(2) 0.045(4) 0.026(2) 0.005(2) 0.0017(16) 0.005(2)
C43 0.036(2) 0.039(3) 0.024(2) 0.0042(19) 0.0121(17) 0.0046(19)
N31 0.0219(14) 0.034(2) 0.0277(18) 0.0012(16) 0.0064(13) -0.0016(14)
N32 0.0196(14) 0.032(2) 0.0301(18) -0.0002(16) 0.0041(13) 0.0006(14)
C35 0.0307(19) 0.031(3) 0.025(2) -0.0033(18) 0.0069(16) 0.0008(17)
C34 0.037(2) 0.031(3) 0.034(2) -0.010(2) 0.0017(17) 0.0033(19)
C33 0.0274(18) 0.028(3) 0.034(2) -0.001(2) 0.0034(16) 0.0000(18)
C6 0.037(2) 0.026(3) 0.040(2) -0.004(2) 0.0126(19) -0.0038(19)
O6 0.0325(15) 0.032(2) 0.0521(19) -0.0068(16) -0.0023(14) 0.0008(13)
C7 0.0271(19) 0.037(3) 0.036(2) -0.006(2) 0.0119(17) 0.0052(19)
O7 0.0384(15) 0.038(2) 0.057(2) 0.0064(17) 0.0203(14) 0.0002(15)
C5 0.0274(19) 0.035(3) 0.037(2) 0.010(2) 0.0083(17) 0.0032(18)
O5 0.0467(16) 0.038(2) 0.0385(17) -0.0066(16) 0.0124(13) 0.0085(15)
C11 0.0262(19) 0.032(3) 0.033(2) 0.004(2) 0.0060(16) 0.0048(17)
C12 0.033(2) 0.039(3) 0.041(3) 0.009(2) 0.0072(18) 0.006(2)
C13 0.035(2) 0.057(4) 0.063(3) 0.028(3) 0.021(2) 0.006(2)
C14 0.026(2) 0.040(4) 0.078(4) 0.012(3) 0.018(2) -0.001(2)
C15 0.0287(19) 0.033(3) 0.044(2) -0.004(2) 0.0066(17) -0.0037(19)
Mn2 0.0252(3) 0.0264(4) 0.0316(3) -0.0007(3) 0.0074(2) 0.0017(3)
C1 0.041(2) 0.037(3) 0.033(2) -0.004(2) 0.0131(18) -0.003(2)
O1 0.0266(14) 0.055(3) 0.0448(18) -0.0144(16) 0.0040(12) -0.0046(14)
C3 0.0231(19) 0.045(4) 0.035(2) 0.000(2) 0.0071(17) 0.0025(19)
O3 0.0395(16) 0.036(2) 0.0494(19) 0.0071(16) 0.0135(14) 0.0052(14)
C2 0.0247(19) 0.059(4) 0.044(3) 0.001(3) 0.0013(18) -0.011(2)
O2 0.0422(17) 0.098(4) 0.0364(19) -0.021(2) 0.0074(14) -0.0108(18)
N21 0.0354(17) 0.028(3) 0.0302(19) -0.0006(17) 0.0051(14) 0.0007(16)
N22 0.0399(19) 0.033(3) 0.027(2) 0.0011(18) 0.0023(15) 0.0007(17)
C23 0.077(3) 0.045(4) 0.028(3) 0.004(2) 0.004(2) -0.010(3)
C24 0.058(3) 0.046(4) 0.024(2) -0.001(2) -0.0036(19) -0.005(2)
C25 0.041(2) 0.032(3) 0.039(3) -0.010(2) 0.0011(19) -0.002(2)
Mn1A 0.0299(3) 0.0284(4) 0.0402(4) 0.0010(3) 0.0120(3) 0.0015(3)
O8A 0.0268(13) 0.0276(19) 0.0273(15) -0.0012(13) 0.0034(11) 0.0040(12)
B1A 0.032(2) 0.026(3) 0.033(3) 0.000(2) 0.0065(19) 0.005(2)
N41A 0.0275(15) 0.030(2) 0.0299(17) 0.0000(17) 0.0064(13) 0.0016(15)
N42A 0.0251(15) 0.032(2) 0.036(2) -0.0038(17) 0.0098(14) -0.0007(14)
C45A 0.0275(18) 0.029(3) 0.032(2) -0.0027(19) 0.0021(16) 0.0008(17)
C44A 0.036(2) 0.035(3) 0.029(2) -0.002(2) -0.0005(17) 0.0004(19)
C43A 0.0293(19) 0.032(3) 0.025(2) -0.0033(19) 0.0068(16) -0.0002(17)
N31A 0.0269(15) 0.027(2) 0.0289(18) 0.0004(16) 0.0082(13) 0.0010(14)
N32A 0.0292(16) 0.034(3) 0.0281(18) -0.0036(16) 0.0074(13) 0.0003(15)
C35A 0.040(2) 0.029(3) 0.027(2) -0.0005(19) 0.0050(17) 0.0070(19)
C34A 0.047(2) 0.031(3) 0.029(2) -0.003(2) 0.0030(18) 0.006(2)
C33A 0.0315(19) 0.027(3) 0.035(2) -0.001(2) 0.0005(17) -0.0008(18)
C6A 0.042(2) 0.037(3) 0.035(2) -0.006(2) 0.013(2) 0.000(2)
O6A 0.0361(16) 0.071(3) 0.0375(18) 0.0024(18) -0.0044(14) 0.0119(16)
C7A 0.026(2) 0.052(4) 0.032(2) -0.009(2) 0.0075(17) 0.004(2)
O7A 0.0451(16) 0.042(2) 0.058(2) -0.0064(17) 0.0266(15) -0.0099(16)
C5A 0.029(2) 0.041(3) 0.029(2) 0.006(2) 0.0021(17) 0.0031(19)
O5A 0.0528(17) 0.037(2) 0.0395(18) -0.0047(17) 0.0145(14) 0.0050(16)
C11A 0.032(2) 0.025(3) 0.036(2) 0.0016(19) 0.0100(17) 0.0043(17)
C12A 0.031(2) 0.040(3) 0.049(3) 0.012(2) 0.0072(19) 0.009(2)
C13A 0.038(2) 0.034(3) 0.068(3) 0.019(3) 0.021(2) 0.009(2)
C14A 0.033(2) 0.030(3) 0.073(3) -0.001(3) 0.020(2) -0.001(2)
C15A 0.033(2) 0.028(3) 0.053(3) -0.009(2) 0.0127(19) 0.003(2)
Mn2A 0.0262(3) 0.0310(4) 0.0300(3) -0.0022(3) 0.0052(2) 0.0020(3)
C1A 0.044(2) 0.038(3) 0.037(2) -0.003(2) 0.019(2) -0.002(2)
O1A 0.0363(16) 0.052(3) 0.0468(19) -0.0043(17) 0.0004(14) -0.0031(15)
C3A 0.034(2) 0.038(4) 0.047(3) -0.001(2) 0.0160(19) 0.007(2)
O3A 0.0481(17) 0.028(2) 0.063(2) 0.0094(17) 0.0234(15) 0.0038(15)
C2A 0.0279(19) 0.032(3) 0.049(3) 0.005(2) 0.0063(18) -0.0019(19)
O2A 0.0467(17) 0.051(3) 0.0436(19) -0.0081(17) 0.0154(14) -0.0032(16)
N21A 0.0339(16) 0.027(3) 0.0308(18) -0.0018(16) 0.0055(14) 0.0007(15)
N22A 0.0295(16) 0.033(3) 0.0291(19) -0.0013(17) 0.0082(14) 0.0022(15)
C23A 0.044(2) 0.041(3) 0.021(2) 0.002(2) 0.0126(17) 0.007(2)
C24A 0.034(2) 0.048(3) 0.024(2) -0.006(2) 0.0026(16) -0.001(2)
C25A 0.045(2) 0.036(3) 0.033(2) -0.010(2) 0.0007(18) -0.008(2)
Mn1B 0.0286(3) 0.0288(5) 0.0425(4) 0.0055(3) 0.0000(3) -0.0026(3)
O8B 0.0268(13) 0.026(2) 0.0243(15) -0.0011(13) 0.0069(11) -0.0004(12)
B1B 0.029(2) 0.032(3) 0.022(2) 0.000(2) 0.0065(17) -0.002(2)
N41B 0.0288(15) 0.027(2) 0.0271(17) -0.0032(15) 0.0066(13) -0.0030(14)
N42B 0.0372(17) 0.029(2) 0.0228(17) -0.0042(15) 0.0060(14) -0.0085(15)
C45B 0.039(2) 0.033(3) 0.042(3) -0.002(2) 0.0203(19) 0.005(2)
C44B 0.058(3) 0.031(3) 0.048(3) -0.001(2) 0.032(2) 0.010(2)
C43B 0.062(3) 0.038(3) 0.027(2) -0.009(2) 0.018(2) -0.010(2)
N31B 0.0209(14) 0.034(2) 0.0216(16) 0.0000(15) 0.0014(12) -0.0014(14)
N32B 0.0254(15) 0.032(2) 0.0287(17) -0.0038(16) 0.0045(13) -0.0026(15)
C35B 0.039(2) 0.031(3) 0.020(2) 0.0034(18) 0.0014(16) 0.0023(18)
C34B 0.040(2) 0.038(3) 0.025(2) 0.0028(19) 0.0112(17) -0.0074(19)
C33B 0.0286(19) 0.040(3) 0.029(2) -0.002(2) 0.0078(17) -0.0079(18)
C6B 0.0215(18) 0.056(4) 0.025(2) 0.009(2) -0.0022(16) -0.012(2)
O6B 0.0288(13) 0.048(2) 0.0422(17) 0.0036(16) 0.0100(12) 0.0029(15)
C7B 0.038(2) 0.043(3) 0.027(2) 0.011(2) -0.0020(18) -0.002(2)
O7B 0.058(2) 0.058(3) 0.049(2) 0.0103(18) -0.0155(16) -0.0305(19)
C5B 0.0275(19) 0.031(3) 0.043(3) -0.004(2) 0.0042(18) -0.0046(18)
O5B 0.0551(18) 0.037(2) 0.0268(17) 0.0021(15) 0.0064(13) -0.0046(15)
C11B 0.0261(19) 0.028(3) 0.037(2) 0.007(2) 0.0000(17) 0.0013(17)
C12B 0.040(2) 0.033(3) 0.037(2) -0.001(2) -0.0071(18) 0.007(2)
C13B 0.045(2) 0.021(3) 0.071(3) 0.002(3) -0.018(2) 0.002(2)
C14B 0.033(2) 0.040(4) 0.082(4) 0.033(3) -0.014(2) -0.010(2)
C15B 0.030(2) 0.039(3) 0.049(3) 0.018(2) 0.0012(19) -0.0009(19)
Mn2B 0.0269(3) 0.0316(4) 0.0237(3) 0.0017(3) 0.0032(2) -0.0048(3)
C1B 0.043(2) 0.027(3) 0.047(3) 0.004(2) 0.0023(19) -0.006(2)
O1B 0.0460(17) 0.056(3) 0.077(2) 0.008(2) 0.0225(17) 0.0072(18)
C3B 0.031(2) 0.037(4) 0.042(3) 0.002(2) -0.0012(18) -0.002(2)
O3B 0.0526(18) 0.033(3) 0.056(2) 0.0023(18) 0.0013(15) -0.0085(17)
C2B 0.0199(18) 0.018(3) 0.069(3) 0.005(2) 0.0060(19) 0.0017(17)
O2B 0.0448(16) 0.032(2) 0.0422(19) 0.0003(16) 0.0021(14) -0.0031(14)
N21B 0.0281(16) 0.028(2) 0.0329(19) -0.0009(16) 0.0127(14) -0.0035(15)
N22B 0.0334(17) 0.035(3) 0.0269(18) 0.0012(17) 0.0086(15) -0.0023(16)
C23B 0.042(2) 0.040(3) 0.036(2) -0.009(2) 0.0096(19) -0.004(2)
C24B 0.046(2) 0.069(4) 0.038(3) -0.016(3) 0.025(2) -0.005(2)
C25B 0.0293(19) 0.052(4) 0.032(2) -0.003(2) 0.0133(17) -0.006(2)

loop_
_atom_type_symbol
_atom_type_description
_atom_type_scat_dispersion_real
_atom_type_scat_dispersion_imag
_atom_type_scat_source
C C 0.0033 0.0016 'International Tables Vol C Tables 4.2.6.8 and 6.1.1.4'
H H 0.0000 0.0000 'International Tables Vol C Tables 4.2.6.8 and 6.1.1.4'
B B 0.0013 0.0007 'International Tables Vol C Tables 4.2.6.8 and 6.1.1.4'
N N 0.0061 0.0033 'International Tables Vol C Tables 4.2.6.8 and 6.1.1.4'
O O 0.0106 0.0060 'International Tables Vol C Tables 4.2.6.8 and 6.1.1.4'
Mn Mn 0.3368 0.7283 'International Tables Vol C Tables 4.2.6.8 and 6.1.1.4'

loop_
_geom_angle_atom_site_label_1
_geom_angle_atom_site_label_2
_geom_angle_atom_site_label_3
_geom_angle
_geom_angle_site_symmetry_1
_geom_angle_site_symmetry_3
_geom_angle_publ_flag
C1 Mn1 C3 92.52(19) . . ?
C1 Mn1 C2 91.58(17) . . ?
C3 Mn1 C2 91.2(2) . . ?
C1 Mn1 C13 109.3(2) . . ?
C3 Mn1 C13 157.46(16) . . ?
C2 Mn1 C13 93.9(2) . . ?
C1 Mn1 C12 148.2(2) . . ?
C3 Mn1 C12 118.90(17) . . ?
C2 Mn1 C12 92.32(19) . . ?
C13 Mn1 C12 39.01(16) . . ?
C1 Mn1 C14 88.78(19) . . ?
C3 Mn1 C14 141.32(19) . . ?
C2 Mn1 C14 127.5(2) . . ?
C13 Mn1 C14 38.12(19) . . ?
C12 Mn1 C14 64.17(18) . . ?
C1 Mn1 C15 105.52(18) . . ?
C3 Mn1 C15 104.85(18) . . ?
C2 Mn1 C15 155.7(2) . . ?
C13 Mn1 C15 64.51(19) . . ?
C12 Mn1 C15 64.09(17) . . ?
C14 Mn1 C15 38.56(16) . . ?
C1 Mn1 C11 143.95(18) . . ?
C3 Mn1 C11 93.52(17) . . ?
C2 Mn1 C11 123.75(16) . . ?
C13 Mn1 C11 65.52(15) . . ?
C12 Mn1 C11 38.59(15) . . ?
C14 Mn1 C11 65.09(16) . . ?
C15 Mn1 C11 38.78(15) . . ?
B1 O8 Mn2 103.1(2) . . ?
B1 O8 H8 106(3) . . ?
Mn2 O8 H8 109(3) . . ?
O8 B1 N41 102.0(3) . . ?
O8 B1 N31 103.9(3) . . ?
N41 B1 N31 107.7(4) . . ?
O8 B1 C11 112.2(4) . . ?
N41 B1 C11 115.3(3) . . ?
N31 B1 C11 114.4(3) . . ?
C45 N41 N42 108.1(3) . . ?
C45 N41 B1 138.5(3) . . ?
N42 N41 B1 113.3(3) . . ?
C43 N42 N41 107.4(3) . . ?
C43 N42 Mn2 139.7(2) . . ?
N41 N42 Mn2 112.9(2) . . ?
N41 C45 C44 109.7(3) . . ?
N41 C45 H45 125.1 . . ?
C44 C45 H45 125.1 . . ?
C45 C44 C43 104.0(3) . . ?
C45 C44 H44 128.0 . . ?
C43 C44 H44 128.0 . . ?
N42 C43 C44 110.7(3) . . ?
N42 C43 H43 124.7 . . ?
C44 C43 H43 124.7 . . ?
C35 N31 N32 108.9(3) . . ?
C35 N31 B1 138.6(3) . . ?
N32 N31 B1 112.4(3) . . ?
C33 N32 N31 107.0(3) . . ?
C33 N32 Mn2 139.2(2) . . ?
N31 N32 Mn2 113.7(2) . . ?
N31 C35 C34 108.9(3) . . ?
N31 C35 H35 125.5 . . ?
C34 C35 H35 125.5 . . ?
C35 C34 C33 105.0(4) . . ?
C35 C34 H34 127.5 . . ?
C33 C34 H34 127.5 . . ?
N32 C33 C34 110.1(3) . . ?
N32 C33 H33 124.9 . . ?
C34 C33 H33 124.9 . . ?
O6 C6 Mn2 179.1(4) . . ?
O7 C7 Mn2 177.0(4) . . ?
O5 C5 Mn2 177.7(4) . . ?
C12 C11 C15 105.6(3) . . ?
C12 C11 B1 126.2(3) . . ?
C15 C11 B1 127.6(4) . . ?
C12 C11 Mn1 69.5(2) . . ?
C15 C11 Mn1 69.9(2) . . ?
B1 C11 Mn1 131.9(3) . . ?
C11 C12 C13 109.5(4) . . ?
C11 C12 Mn1 71.9(2) . . ?
C13 C12 Mn1 70.2(2) . . ?
C11 C12 H12 125.2 . . ?
C13 C12 H12 125.2 . . ?
Mn1 C12 H12 124.3 . . ?
C14 C13 C12 107.4(4) . . ?
C14 C13 Mn1 71.4(3) . . ?
C12 C13 Mn1 70.8(3) . . ?
C14 C13 H13 126.3 . . ?
C12 C13 H13 126.3 . . ?
Mn1 C13 H13 123.2 . . ?
C13 C14 C15 108.6(4) . . ?
C13 C14 Mn1 70.5(3) . . ?
C15 C14 Mn1 71.0(3) . . ?
C13 C14 H14 125.7 . . ?
C15 C14 H14 125.7 . . ?
Mn1 C14 H14 124.4 . . ?
C14 C15 C11 108.8(4) . . ?
C14 C15 Mn1 70.4(3) . . ?
C11 C15 Mn1 71.3(2) . . ?
C14 C15 H15 125.6 . . ?
C11 C15 H15 125.6 . . ?
Mn1 C15 H15 124.3 . . ?
C7 Mn2 C6 90.96(19) . . ?
C7 Mn2 C5 91.23(19) . . ?
C6 Mn2 C5 88.35(18) . . ?
C7 Mn2 N32 92.50(16) . . ?
C6 Mn2 N32 92.34(16) . . ?
C5 Mn2 N32 176.19(16) . . ?
C7 Mn2 N42 94.65(16) . . ?
C6 Mn2 N42 174.35(17) . . ?
C5 Mn2 N42 92.13(15) . . ?
N32 Mn2 N42 86.82(12) . . ?
C7 Mn2 O8 168.01(15) . . ?
C6 Mn2 O8 97.31(15) . . ?
C5 Mn2 O8 97.64(15) . . ?
N32 Mn2 O8 78.56(12) . . ?
N42 Mn2 O8 77.05(12) . . ?
O1 C1 Mn1 177.9(4) . . ?
O3 C3 Mn1 178.2(4) . . ?
O2 C2 Mn1 178.0(4) . . ?
C25 N21 N22 106.3(4) . . ?
C23 N22 N21 109.4(4) . . ?
C23 N22 H22 131(3) . . ?
N21 N22 H22 119(3) . . ?
N22 C23 C24 109.8(5) . . ?
N22 C23 H23 125.1 . . ?
C24 C23 H23 125.1 . . ?
C23 C24 C25 103.3(4) . . ?
C23 C24 H24 128.4 . . ?
C25 C24 H24 128.4 . . ?
N21 C25 C24 111.2(5) . . ?
N21 C25 H25 124.4 . . ?
C24 C25 H25 124.4 . . ?
C3A Mn1A C2A 93.6(2) . . ?
C3A Mn1A C1A 91.8(2) . . ?
C2A Mn1A C1A 94.61(18) . . ?
C3A Mn1A C14A 143.82(18) . . ?
C2A Mn1A C14A 122.4(2) . . ?
C1A Mn1A C14A 89.6(2) . . ?
C3A Mn1A C12A 113.45(19) . . ?
C2A Mn1A C12A 93.40(18) . . ?
C1A Mn1A C12A 152.9(2) . . ?
C14A Mn1A C12A 64.40(19) . . ?
C3A Mn1A C13A 152.02(18) . . ?
C2A Mn1A C13A 91.1(2) . . ?
C1A Mn1A C13A 115.3(2) . . ?
C14A Mn1A C13A 38.06(18) . . ?
C12A Mn1A C13A 38.66(17) . . ?
C3A Mn1A C15A 106.10(18) . . ?
C2A Mn1A C15A 154.7(2) . . ?
C1A Mn1A C15A 100.42(18) . . ?
C14A Mn1A C15A 38.45(16) . . ?
C12A Mn1A C15A 64.41(17) . . ?
C13A Mn1A C15A 64.09(18) . . ?
C3A Mn1A C11A 90.49(17) . . ?
C2A Mn1A C11A 127.21(17) . . ?
C1A Mn1A C11A 137.88(18) . . ?
C14A Mn1A C11A 65.41(16) . . ?
C12A Mn1A C11A 38.66(15) . . ?
C13A Mn1A C11A 65.11(16) . . ?
C15A Mn1A C11A 39.26(15) . . ?
B1A O8A Mn2A 103.5(3) . . ?
B1A O8A H8A 110(3) . . ?
Mn2A O8A H8A 114(3) . . ?
O8A B1A N31A 103.6(3) . . ?
O8A B1A N41A 102.1(3) . . ?
N31A B1A N41A 107.2(4) . . ?
O8A B1A C11A 111.4(4) . . ?
N31A B1A C11A 115.4(3) . . ?
N41A B1A C11A 115.6(3) . . ?
C45A N41A N42A 108.8(3) . . ?
C45A N41A B1A 138.3(3) . . ?
N42A N41A B1A 112.9(3) . . ?
C43A N42A N41A 107.4(3) . . ?
C43A N42A Mn2A 138.8(2) . . ?
N41A N42A Mn2A 113.6(2) . . ?
N41A C45A C44A 108.3(3) . . ?
N41A C45A H45A 125.8 . . ?
C44A C45A H45A 125.8 . . ?
C45A C44A C43A 105.6(4) . . ?
C45A C44A H44A 127.2 . . ?
C43A C44A H44A 127.2 . . ?
N42A C43A C44A 109.8(3) . . ?
N42A C43A H43A 125.1 . . ?
C44A C43A H43A 125.1 . . ?
C35A N31A N32A 108.0(3) . . ?
C35A N31A B1A 139.1(3) . . ?
N32A N31A B1A 112.9(3) . . ?
C33A N32A N31A 107.4(3) . . ?
C33A N32A Mn2A 139.4(3) . . ?
N31A N32A Mn2A 113.1(2) . . ?
N31A C35A C34A 109.3(3) . . ?
N31A C35A H35A 125.4 . . ?
C34A C35A H35A 125.4 . . ?
C35A C34A C33A 105.9(4) . . ?
C35A C34A H34A 127.1 . . ?
C33A C34A H34A 127.1 . . ?
N32A C33A C34A 109.4(4) . . ?
N32A C33A H33A 125.3 . . ?
C34A C33A H33A 125.3 . . ?
O6A C6A Mn2A 178.6(4) . . ?
O7A C7A Mn2A 177.6(4) . . ?
O5A C5A Mn2A 178.0(4) . . ?
C12A C11A C15A 105.7(4) . . ?
C12A C11A B1A 126.4(4) . . ?
C15A C11A B1A 126.8(4) . . ?
C12A C11A Mn1A 69.9(2) . . ?
C15A C11A Mn1A 70.3(2) . . ?
B1A C11A Mn1A 133.6(3) . . ?
C13A C12A C11A 109.2(4) . . ?
C13A C12A Mn1A 70.8(2) . . ?
C11A C12A Mn1A 71.5(2) . . ?
C13A C12A H12A 125.4 . . ?
C11A C12A H12A 125.4 . . ?
Mn1A C12A H12A 124.0 . . ?
C14A C13A C12A 108.2(4) . . ?
C14A C13A Mn1A 70.6(3) . . ?
C12A C13A Mn1A 70.6(3) . . ?
C14A C13A H13A 125.9 . . ?
C12A C13A H13A 125.9 . . ?
Mn1A C13A H13A 124.5 . . ?
C13A C14A C15A 108.8(4) . . ?
C13A C14A Mn1A 71.4(3) . . ?
C15A C14A Mn1A 71.8(3) . . ?
C13A C14A H14A 125.6 . . ?
C15A C14A H14A 125.6 . . ?
Mn1A C14A H14A 122.8 . . ?
C14A C15A C11A 108.2(4) . . ?
C14A C15A Mn1A 69.7(3) . . ?
C11A C15A Mn1A 70.5(2) . . ?
C14A C15A H15A 125.9 . . ?
C11A C15A H15A 125.9 . . ?
Mn1A C15A H15A 125.5 . . ?
C7A Mn2A C5A 91.22(19) . . ?
C7A Mn2A C6A 89.7(2) . . ?
C5A Mn2A C6A 90.76(18) . . ?
C7A Mn2A N42A 94.93(17) . . ?
C5A Mn2A N42A 89.68(16) . . ?
C6A Mn2A N42A 175.32(17) . . ?
C7A Mn2A N32A 95.23(17) . . ?
C5A Mn2A N32A 172.67(16) . . ?
C6A Mn2A N32A 92.73(16) . . ?
N42A Mn2A N32A 86.32(13) . . ?
C7A Mn2A O8A 170.23(16) . . ?
C5A Mn2A O8A 94.92(16) . . ?
C6A Mn2A O8A 97.78(16) . . ?
N42A Mn2A O8A 77.54(12) . . ?
N32A Mn2A O8A 78.23(12) . . ?
O1A C1A Mn1A 176.8(4) . . ?
O3A C3A Mn1A 179.3(4) . . ?
O2A C2A Mn1A 177.6(4) . . ?
C25A N21A N22A 106.0(4) . . ?
N21A N22A C23A 110.8(4) . . ?
N21A N22A H22A 127(3) . . ?
C23A N22A H22A 119(3) . . ?
N22A C23A C24A 108.3(4) . . ?
N22A C23A H23A 125.8 . . ?
C24A C23A H23A 125.8 . . ?
C23A C24A C25A 104.3(4) . . ?
C23A C24A H24A 127.9 . . ?
C25A C24A H24A 127.9 . . ?
N21A C25A C24A 110.6(4) . . ?
N21A C25A H25A 124.7 . . ?
C24A C25A H25A 124.7 . . ?
C3B Mn1B C2B 90.7(2) . . ?
C3B Mn1B C1B 91.3(2) . . ?
C2B Mn1B C1B 95.51(18) . . ?
C3B Mn1B C14B 153.9(2) . . ?
C2B Mn1B C14B 115.2(2) . . ?
C1B Mn1B C14B 89.3(2) . . ?
C3B Mn1B C13B 150.02(18) . . ?
C2B Mn1B C13B 87.2(2) . . ?
C1B Mn1B C13B 118.7(2) . . ?
C14B Mn1B C13B 38.2(2) . . ?
C3B Mn1B C12B 112.08(19) . . ?
C2B Mn1B C12B 96.20(17) . . ?
C1B Mn1B C12B 153.7(2) . . ?
C14B Mn1B C12B 64.35(19) . . ?
C13B Mn1B C12B 38.79(17) . . ?
C3B Mn1B C15B 114.8(2) . . ?
C2B Mn1B C15B 151.8(2) . . ?
C1B Mn1B C15B 95.62(18) . . ?
C14B Mn1B C15B 39.21(19) . . ?
C13B Mn1B C15B 64.8(2) . . ?
C12B Mn1B C15B 64.16(17) . . ?
C3B Mn1B C11B 95.66(18) . . ?
C2B Mn1B C11B 132.30(16) . . ?
C1B Mn1B C11B 131.38(18) . . ?
C14B Mn1B C11B 65.15(16) . . ?
C13B Mn1B C11B 64.91(17) . . ?
C12B Mn1B C11B 38.17(16) . . ?
C15B Mn1B C11B 38.65(14) . . ?
B1B O8B Mn2B 103.9(2) . . ?
B1B O8B H8B 111(3) . . ?
Mn2B O8B H8B 107(3) . . ?
O8B B1B N41B 101.7(3) . . ?
O8B B1B N31B 104.0(3) . . ?
N41B B1B N31B 105.5(4) . . ?
O8B B1B C11B 110.9(4) . . ?
N41B B1B C11B 117.4(3) . . ?
N31B B1B C11B 115.6(3) . . ?
C45B N41B N42B 108.9(3) . . ?
C45B N41B B1B 137.4(3) . . ?
N42B N41B B1B 113.5(3) . . ?
C43B N42B N41B 106.7(3) . . ?
C43B N42B Mn2B 140.2(3) . . ?
N41B N42B Mn2B 113.0(2) . . ?
N41B C45B C44B 109.2(4) . . ?
N41B C45B H45B 125.4 . . ?
C44B C45B H45B 125.4 . . ?
C45B C44B C43B 105.2(4) . . ?
C45B C44B H44B 127.4 . . ?
C43B C44B H44B 127.4 . . ?
N42B C43B C44B 109.9(4) . . ?
N42B C43B H43B 125.0 . . ?
C44B C43B H43B 125.0 . . ?
C35B N31B N32B 110.0(3) . . ?
C35B N31B B1B 136.6(3) . . ?
N32B N31B B1B 112.6(3) . . ?
C33B N32B N31B 106.6(3) . . ?
C33B N32B Mn2B 139.2(3) . . ?
N31B N32B Mn2B 114.1(2) . . ?
N31B C35B C34B 107.6(3) . . ?
N31B C35B H35B 126.2 . . ?
C34B C35B H35B 126.2 . . ?
C33B C34B C35B 105.1(3) . . ?
C33B C34B H34B 127.4 . . ?
C35B C34B H34B 127.4 . . ?
N32B C33B C34B 110.7(3) . . ?
N32B C33B H33B 124.6 . . ?
C34B C33B H33B 124.6 . . ?
O6B C6B Mn2B 178.4(4) . . ?
O7B C7B Mn2B 177.0(4) . . ?
O5B C5B Mn2B 172.5(4) . . ?
C12B C11B C15B 106.0(4) . . ?
C12B C11B B1B 127.5(3) . . ?
C15B C11B B1B 125.3(4) . . ?
C12B C11B Mn1B 69.1(2) . . ?
C15B C11B Mn1B 69.1(2) . . ?
B1B C11B Mn1B 136.2(3) . . ?
C11B C12B C13B 109.8(4) . . ?
C11B C12B Mn1B 72.7(2) . . ?
C13B C12B Mn1B 70.4(3) . . ?
C11B C12B H12B 125.1 . . ?
C13B C12B H12B 125.1 . . ?
Mn1B C12B H12B 123.3 . . ?
C14B C13B C12B 107.6(4) . . ?
C14B C13B Mn1B 70.5(3) . . ?
C12B C13B Mn1B 70.8(3) . . ?
C14B C13B H13B 126.2 . . ?
C12B C13B H13B 126.2 . . ?
Mn1B C13B H13B 124.2 . . ?
C13B C14B C15B 108.4(4) . . ?
C13B C14B Mn1B 71.3(3) . . ?
C15B C14B Mn1B 71.2(3) . . ?
C13B C14B H14B 125.8 . . ?
C15B C14B H14B 125.8 . . ?
Mn1B C14B H14B 123.4 . . ?
C14B C15B C11B 108.2(4) . . ?
C14B C15B Mn1B 69.6(3) . . ?
C11B C15B Mn1B 72.2(2) . . ?
C14B C15B H15B 125.9 . . ?
C11B C15B H15B 125.9 . . ?
Mn1B C15B H15B 123.8 . . ?
C7B Mn2B C5B 84.98(18) . . ?
C7B Mn2B C6B 89.8(2) . . ?
C5B Mn2B C6B 92.87(18) . . ?
C7B Mn2B N32B 94.37(16) . . ?
C5B Mn2B N32B 175.48(17) . . ?
C6B Mn2B N32B 91.60(15) . . ?
C7B Mn2B N42B 97.81(18) . . ?
C5B Mn2B N42B 90.64(16) . . ?
C6B Mn2B N42B 171.84(16) . . ?
N32B Mn2B N42B 85.01(13) . . ?
C7B Mn2B O8B 172.01(17) . . ?
C5B Mn2B O8B 101.00(15) . . ?
C6B Mn2B O8B 95.10(15) . . ?
N32B Mn2B O8B 79.24(12) . . ?
N42B Mn2B O8B 76.99(12) . . ?
O1B C1B Mn1B 176.3(4) . . ?
O3B C3B Mn1B 176.7(4) . . ?
O2B C2B Mn1B 176.3(4) . . ?
C25B N21B N22B 103.6(3) . . ?
C23B N22B N21B 112.9(3) . . ?
C23B N22B H22B 128(4) . . ?
N21B N22B H22B 119(4) . . ?
N22B C23B C24B 106.7(4) . . ?
N22B C23B H23B 126.6 . . ?
C24B C23B H23B 126.6 . . ?
C25B C24B C23B 105.1(4) . . ?
C25B C24B H24B 127.4 . . ?
C23B C24B H24B 127.4 . . ?
N21B C25B C24B 111.6(4) . . ?
N21B C25B H25B 124.2 . . ?
C24B C25B H25B 124.2 . . ?

loop_
_geom_bond_atom_site_label_1
_geom_bond_atom_site_label_2
_geom_bond_distance
_geom_bond_site_symmetry_2
_geom_bond_publ_flag
Mn1 C1 1.772(4) . ?
Mn1 C3 1.795(5) . ?
Mn1 C2 1.804(5) . ?
Mn1 C13 2.133(5) . ?
Mn1 C12 2.141(4) . ?
Mn1 C14 2.144(5) . ?
Mn1 C15 2.153(4) . ?
Mn1 C11 2.171(4) . ?
O8 B1 1.496(5) . ?
O8 Mn2 2.090(3) . ?
O8 H8 0.82(4) . ?
B1 N41 1.542(5) . ?
B1 N31 1.557(6) . ?
B1 C11 1.594(6) . ?
N41 C45 1.352(5) . ?
N41 N42 1.380(4) . ?
N42 C43 1.321(5) . ?
N42 Mn2 2.055(3) . ?
C45 C44 1.376(5) . ?
C45 H45 0.9500 . ?
C44 C43 1.410(5) . ?
C44 H44 0.9500 . ?
C43 H43 0.9500 . ?
N31 C35 1.337(5) . ?
N31 N32 1.379(4) . ?
N32 C33 1.333(5) . ?
N32 Mn2 2.047(3) . ?
C35 C34 1.385(6) . ?
C35 H35 0.9500 . ?
C34 C33 1.391(5) . ?
C34 H34 0.9500 . ?
C33 H33 0.9500 . ?
C6 O6 1.161(5) . ?
C6 Mn2 1.810(4) . ?
C7 O7 1.155(5) . ?
C7 Mn2 1.787(5) . ?
C5 O5 1.146(5) . ?
C5 Mn2 1.816(5) . ?
C11 C12 1.425(6) . ?
C11 C15 1.436(6) . ?
C12 C13 1.427(6) . ?
C12 H12 0.9500 . ?
C13 C14 1.397(7) . ?
C13 H13 0.9500 . ?
C14 C15 1.419(6) . ?
C14 H14 0.9500 . ?
C15 H15 0.9500 . ?
C1 O1 1.175(4) . ?
C3 O3 1.154(5) . ?
C2 O2 1.148(5) . ?
N21 C25 1.320(5) . ?
N21 N22 1.342(5) . ?
N22 C23 1.335(5) . ?
N22 H22 0.97(5) . ?
C23 C24 1.355(7) . ?
C23 H23 0.9500 . ?
C24 C25 1.395(6) . ?
C24 H24 0.9500 . ?
C25 H25 0.9500 . ?
Mn1A C3A 1.785(5) . ?
Mn1A C2A 1.792(5) . ?
Mn1A C1A 1.806(5) . ?
Mn1A C14A 2.130(5) . ?
Mn1A C12A 2.139(4) . ?
Mn1A C13A 2.141(5) . ?
Mn1A C15A 2.157(4) . ?
Mn1A C11A 2.160(4) . ?
O8A B1A 1.491(5) . ?
O8A Mn2A 2.076(3) . ?
O8A H8A 1.04(6) . ?
B1A N31A 1.542(6) . ?
B1A N41A 1.558(6) . ?
B1A C11A 1.607(6) . ?
N41A C45A 1.359(5) . ?
N41A N42A 1.366(4) . ?
N42A C43A 1.330(5) . ?
N42A Mn2A 2.040(3) . ?
C45A C44A 1.369(5) . ?
C45A H45A 0.9500 . ?
C44A C43A 1.397(5) . ?
C44A H44A 0.9500 . ?
C43A H43A 0.9500 . ?
N31A C35A 1.350(5) . ?
N31A N32A 1.377(4) . ?
N32A C33A 1.336(5) . ?
N32A Mn2A 2.054(3) . ?
C35A C34A 1.361(6) . ?
C35A H35A 0.9500 . ?
C34A C33A 1.390(5) . ?
C34A H34A 0.9500 . ?
C33A H33A 0.9500 . ?
C6A O6A 1.144(5) . ?
C6A Mn2A 1.827(5) . ?
C7A O7A 1.160(5) . ?
C7A Mn2A 1.791(5) . ?
C5A O5A 1.149(5) . ?
C5A Mn2A 1.806(5) . ?
C11A C12A 1.423(6) . ?
C11A C15A 1.450(6) . ?
C12A C13A 1.417(6) . ?
C12A H12A 0.9500 . ?
C13A C14A 1.393(7) . ?
C13A H13A 0.9500 . ?
C14A C15A 1.412(6) . ?
C14A H14A 0.9500 . ?
C15A H15A 0.9500 . ?
C1A O1A 1.157(5) . ?
C3A O3A 1.155(5) . ?
C2A O2A 1.151(5) . ?
N21A C25A 1.334(5) . ?
N21A N22A 1.335(5) . ?
N22A C23A 1.343(5) . ?
N22A H22A 1.12(6) . ?
C23A C24A 1.363(6) . ?
C23A H23A 0.9500 . ?
C24A C25A 1.397(6) . ?
C24A H24A 0.9500 . ?
C25A H25A 0.9500 . ?
Mn1B C3B 1.779(5) . ?
Mn1B C2B 1.783(5) . ?
Mn1B C1B 1.786(4) . ?
Mn1B C14B 2.126(5) . ?
Mn1B C13B 2.136(5) . ?
Mn1B C12B 2.141(4) . ?
Mn1B C15B 2.146(4) . ?
Mn1B C11B 2.188(4) . ?
O8B B1B 1.494(5) . ?
O8B Mn2B 2.070(3) . ?
O8B H8B 0.78(4) . ?
B1B N41B 1.538(6) . ?
B1B N31B 1.567(5) . ?
B1B C11B 1.598(6) . ?
N41B C45B 1.342(5) . ?
N41B N42B 1.368(4) . ?
N42B C43B 1.333(5) . ?
N42B Mn2B 2.055(3) . ?
C45B C44B 1.359(6) . ?
C45B H45B 0.9500 . ?
C44B C43B 1.393(6) . ?
C44B H44B 0.9500 . ?
C43B H43B 0.9500 . ?
N31B C35B 1.341(5) . ?
N31B N32B 1.364(4) . ?
N32B C33B 1.329(5) . ?
N32B Mn2B 2.033(3) . ?
C35B C34B 1.393(5) . ?
C35B H35B 0.9500 . ?
C34B C33B 1.379(6) . ?
C34B H34B 0.9500 . ?
C33B H33B 0.9500 . ?
C6B O6B 1.153(5) . ?
C6B Mn2B 1.811(5) . ?
C7B O7B 1.150(5) . ?
C7B Mn2B 1.791(5) . ?
C5B O5B 1.154(5) . ?
C5B Mn2B 1.806(5) . ?
C11B C12B 1.416(6) . ?
C11B C15B 1.435(5) . ?
C12B C13B 1.420(6) . ?
C12B H12B 0.9500 . ?
C13B C14B 1.395(7) . ?
C13B H13B 0.9500 . ?
C14B C15B 1.434(7) . ?
C14B H14B 0.9500 . ?
C15B H15B 0.9500 . ?
C1B O1B 1.164(5) . ?
C3B O3B 1.168(6) . ?
C2B O2B 1.164(5) . ?
N21B C25B 1.343(5) . ?
N21B N22B 1.353(5) . ?
N22B C23B 1.325(5) . ?
N22B H22B 0.82(4) . ?
C23B C24B 1.377(6) . ?
C23B H23B 0.9500 . ?
C24B C25B 1.375(7) . ?
C24B H24B 0.9500 . ?
C25B H25B 0.9500 . ?

loop_
_geom_hbond_atom_site_label_D
_geom_hbond_atom_site_label_H
_geom_hbond_atom_site_label_A
_geom_hbond_distance_DH
_geom_hbond_distance_HA
_geom_hbond_distance_DA
_geom_hbond_angle_DHA
_geom_hbond_site_symmetry_A
O8 H8 N21A 0.82(4) 1.91(5) 2.726(4) 175(5) .
N22 H22 O8 0.97(5) 1.85(5) 2.810(5) 171(4) .
N22A H22A O8A 1.12(6) 1.68(6) 2.784(5) 168(5) .
O8A H8A N21 1.04(6) 1.64(6) 2.678(4) 171(5) .
O8B H8B N21B 0.78(4) 1.87(5) 2.645(4) 172(4) 5_666
N22B H22B O8B 0.82(4) 2.00(5) 2.820(4) 176(5) .

loop_
_geom_torsion_atom_site_label_1
_geom_torsion_atom_site_label_2
_geom_torsion_atom_site_label_3
_geom_torsion_atom_site_label_4
_geom_torsion
_geom_torsion_site_symmetry_1
_geom_torsion_site_symmetry_2
_geom_torsion_site_symmetry_3
_geom_torsion_site_symmetry_4
_geom_torsion_publ_flag
Mn2 O8 B1 N41 -57.2(3) . . . . ?
Mn2 O8 B1 N31 54.7(3) . . . . ?
Mn2 O8 B1 C11 178.8(3) . . . . ?
O8 B1 N41 C45 -143.3(5) . . . . ?
N31 B1 N41 C45 107.7(5) . . . . ?
C11 B1 N41 C45 -21.3(7) . . . . ?
O8 B1 N41 N42 39.9(4) . . . . ?
N31 B1 N41 N42 -69.1(4) . . . . ?
C11 B1 N41 N42 161.8(4) . . . . ?
C45 N41 N42 C43 0.6(5) . . . . ?
B1 N41 N42 C43 178.4(4) . . . . ?
C45 N41 N42 Mn2 -179.9(3) . . . . ?
B1 N41 N42 Mn2 -2.1(4) . . . . ?
N42 N41 C45 C44 -0.2(5) . . . . ?
B1 N41 C45 C44 -177.1(5) . . . . ?
N41 C45 C44 C43 -0.3(5) . . . . ?
N41 N42 C43 C44 -0.7(5) . . . . ?
Mn2 N42 C43 C44 179.9(4) . . . . ?
C45 C44 C43 N42 0.6(5) . . . . ?
O8 B1 N31 C35 142.2(5) . . . . ?
N41 B1 N31 C35 -110.1(5) . . . . ?
C11 B1 N31 C35 19.6(7) . . . . ?
O8 B1 N31 N32 -39.9(4) . . . . ?
N41 B1 N31 N32 67.8(4) . . . . ?
C11 B1 N31 N32 -162.5(3) . . . . ?
C35 N31 N32 C33 -0.9(4) . . . . ?
B1 N31 N32 C33 -179.5(3) . . . . ?
C35 N31 N32 Mn2 -177.4(3) . . . . ?
B1 N31 N32 Mn2 4.1(4) . . . . ?
N32 N31 C35 C34 1.3(5) . . . . ?
B1 N31 C35 C34 179.3(4) . . . . ?
N31 C35 C34 C33 -1.2(5) . . . . ?
N31 N32 C33 C34 0.2(5) . . . . ?
Mn2 N32 C33 C34 175.3(3) . . . . ?
C35 C34 C33 N32 0.6(5) . . . . ?
O8 B1 C11 C12 -79.7(5) . . . . ?
N41 B1 C11 C12 164.0(4) . . . . ?
N31 B1 C11 C12 38.3(6) . . . . ?
O8 B1 C11 C15 89.8(5) . . . . ?
N41 B1 C11 C15 -26.5(6) . . . . ?
N31 B1 C11 C15 -152.2(4) . . . . ?
O8 B1 C11 Mn1 -174.0(3) . . . . ?
N41 B1 C11 Mn1 69.7(5) . . . . ?
N31 B1 C11 Mn1 -56.0(5) . . . . ?
C1 Mn1 C11 C12 126.5(4) . . . . ?
C3 Mn1 C11 C12 -134.4(3) . . . . ?
C2 Mn1 C11 C12 -40.6(4) . . . . ?
C13 Mn1 C11 C12 37.0(3) . . . . ?
C14 Mn1 C11 C12 79.2(3) . . . . ?
C15 Mn1 C11 C12 116.2(4) . . . . ?
C1 Mn1 C11 C15 10.3(4) . . . . ?
C3 Mn1 C11 C15 109.5(3) . . . . ?
C2 Mn1 C11 C15 -156.8(3) . . . . ?
C13 Mn1 C11 C15 -79.1(3) . . . . ?
C12 Mn1 C11 C15 -116.2(4) . . . . ?
C14 Mn1 C11 C15 -37.0(3) . . . . ?
C1 Mn1 C11 B1 -112.7(4) . . . . ?
C3 Mn1 C11 B1 -13.5(4) . . . . ?
C2 Mn1 C11 B1 80.3(4) . . . . ?
C13 Mn1 C11 B1 157.9(4) . . . . ?
C12 Mn1 C11 B1 120.8(5) . . . . ?
C14 Mn1 C11 B1 -160.0(4) . . . . ?
C15 Mn1 C11 B1 -123.0(5) . . . . ?
C15 C11 C12 C13 0.7(5) . . . . ?
B1 C11 C12 C13 172.0(4) . . . . ?
Mn1 C11 C12 C13 -60.4(3) . . . . ?
C15 C11 C12 Mn1 61.0(3) . . . . ?
B1 C11 C12 Mn1 -127.6(4) . . . . ?
C1 Mn1 C12 C11 -116.0(4) . . . . ?
C3 Mn1 C12 C11 54.6(3) . . . . ?
C2 Mn1 C12 C11 147.2(3) . . . . ?
C13 Mn1 C12 C11 -119.5(4) . . . . ?
C14 Mn1 C12 C11 -81.7(3) . . . . ?
C15 Mn1 C12 C11 -38.7(3) . . . . ?
C1 Mn1 C12 C13 3.4(5) . . . . ?
C3 Mn1 C12 C13 174.1(3) . . . . ?
C2 Mn1 C12 C13 -93.3(3) . . . . ?
C14 Mn1 C12 C13 37.7(3) . . . . ?
C15 Mn1 C12 C13 80.8(3) . . . . ?
C11 Mn1 C12 C13 119.5(4) . . . . ?
C11 C12 C13 C14 -1.0(5) . . . . ?
Mn1 C12 C13 C14 -62.4(3) . . . . ?
C11 C12 C13 Mn1 61.4(3) . . . . ?
C1 Mn1 C13 C14 -61.2(3) . . . . ?
C3 Mn1 C13 C14 103.2(5) . . . . ?
C2 Mn1 C13 C14 -154.2(2) . . . . ?
C12 Mn1 C13 C14 116.9(4) . . . . ?
C15 Mn1 C13 C14 37.3(2) . . . . ?
C11 Mn1 C13 C14 80.2(2) . . . . ?
C1 Mn1 C13 C12 -178.1(3) . . . . ?
C3 Mn1 C13 C12 -13.7(7) . . . . ?
C2 Mn1 C13 C12 88.9(3) . . . . ?
C14 Mn1 C13 C12 -116.9(4) . . . . ?
C15 Mn1 C13 C12 -79.6(3) . . . . ?
C11 Mn1 C13 C12 -36.6(3) . . . . ?
C12 C13 C14 C15 0.9(6) . . . . ?
Mn1 C13 C14 C15 -61.1(4) . . . . ?
C12 C13 C14 Mn1 62.0(3) . . . . ?
C1 Mn1 C14 C13 124.2(2) . . . . ?
C3 Mn1 C14 C13 -143.3(3) . . . . ?
C2 Mn1 C14 C13 33.1(3) . . . . ?
C12 Mn1 C14 C13 -38.6(2) . . . . ?
C15 Mn1 C14 C13 -118.7(3) . . . . ?
C11 Mn1 C14 C13 -81.5(2) . . . . ?
C1 Mn1 C14 C15 -117.1(3) . . . . ?
C3 Mn1 C14 C15 -24.6(4) . . . . ?
C2 Mn1 C14 C15 151.8(2) . . . . ?
C13 Mn1 C14 C15 118.7(3) . . . . ?
C12 Mn1 C14 C15 80.1(2) . . . . ?
C11 Mn1 C14 C15 37.2(2) . . . . ?
C13 C14 C15 C11 -0.5(6) . . . . ?
Mn1 C14 C15 C11 -61.2(3) . . . . ?
C13 C14 C15 Mn1 60.8(4) . . . . ?
C12 C11 C15 C14 -0.1(5) . . . . ?
B1 C11 C15 C14 -171.3(4) . . . . ?
Mn1 C11 C15 C14 60.7(3) . . . . ?
C12 C11 C15 Mn1 -60.8(3) . . . . ?
B1 C11 C15 Mn1 128.0(4) . . . . ?
C1 Mn1 C15 C14 67.4(3) . . . . ?
C3 Mn1 C15 C14 164.4(3) . . . . ?
C2 Mn1 C15 C14 -65.9(5) . . . . ?
C13 Mn1 C15 C14 -36.9(3) . . . . ?
C12 Mn1 C15 C14 -80.4(3) . . . . ?
C11 Mn1 C15 C14 -118.8(4) . . . . ?
C1 Mn1 C15 C11 -173.7(3) . . . . ?
C3 Mn1 C15 C11 -76.8(3) . . . . ?
C2 Mn1 C15 C11 53.0(5) . . . . ?
C13 Mn1 C15 C11 82.0(3) . . . . ?
C12 Mn1 C15 C11 38.5(2) . . . . ?
C14 Mn1 C15 C11 118.8(4) . . . . ?
O7 C7 Mn2 C6 120(8) . . . . ?
O7 C7 Mn2 C5 -151(8) . . . . ?
O7 C7 Mn2 N32 28(8) . . . . ?
O7 C7 Mn2 N42 -59(8) . . . . ?
O7 C7 Mn2 O8 -13(9) . . . . ?
O6 C6 Mn2 C7 75(30) . . . . ?
O6 C6 Mn2 C5 -16(30) . . . . ?
O6 C6 Mn2 N32 168(100) . . . . ?
O6 C6 Mn2 N42 -111(29) . . . . ?
O6 C6 Mn2 O8 -113(30) . . . . ?
O5 C5 Mn2 C7 -44(10) . . . . ?
O5 C5 Mn2 C6 47(10) . . . . ?
O5 C5 Mn2 N32 147(9) . . . . ?
O5 C5 Mn2 N42 -139(10) . . . . ?
O5 C5 Mn2 O8 144(10) . . . . ?
C33 N32 Mn2 C7 35.4(5) . . . . ?
N31 N32 Mn2 C7 -149.7(3) . . . . ?
C33 N32 Mn2 C6 -55.7(5) . . . . ?
N31 N32 Mn2 C6 119.2(3) . . . . ?
C33 N32 Mn2 C5 -156(2) . . . . ?
N31 N32 Mn2 C5 19(3) . . . . ?
C33 N32 Mn2 N42 129.9(5) . . . . ?
N31 N32 Mn2 N42 -55.2(3) . . . . ?
C33 N32 Mn2 O8 -152.7(5) . . . . ?
N31 N32 Mn2 O8 22.2(2) . . . . ?
C43 N42 Mn2 C7 -34.4(5) . . . . ?
N41 N42 Mn2 C7 146.3(3) . . . . ?
C43 N42 Mn2 C6 151.7(16) . . . . ?
N41 N42 Mn2 C6 -27.5(19) . . . . ?
C43 N42 Mn2 C5 57.0(5) . . . . ?
N41 N42 Mn2 C5 -122.3(3) . . . . ?
C43 N42 Mn2 N32 -126.7(5) . . . . ?
N41 N42 Mn2 N32 54.1(3) . . . . ?
C43 N42 Mn2 O8 154.3(5) . . . . ?
N41 N42 Mn2 O8 -24.9(3) . . . . ?
B1 O8 Mn2 C7 -0.7(8) . . . . ?
B1 O8 Mn2 C6 -134.0(2) . . . . ?
B1 O8 Mn2 C5 136.7(2) . . . . ?
B1 O8 Mn2 N32 -43.1(2) . . . . ?
B1 O8 Mn2 N42 46.3(2) . . . . ?
C3 Mn1 C1 O1 -166(10) . . . . ?
C2 Mn1 C1 O1 103(10) . . . . ?
C13 Mn1 C1 O1 9(10) . . . . ?
C12 Mn1 C1 O1 6(10) . . . . ?
C14 Mn1 C1 O1 -24(10) . . . . ?
C15 Mn1 C1 O1 -59(10) . . . . ?
C11 Mn1 C1 O1 -66(10) . . . . ?
C1 Mn1 C3 O3 -99(10) . . . . ?
C2 Mn1 C3 O3 -8(10) . . . . ?
C13 Mn1 C3 O3 95(10) . . . . ?
C12 Mn1 C3 O3 86(10) . . . . ?
C14 Mn1 C3 O3 170(100) . . . . ?
C15 Mn1 C3 O3 154(88) . . . . ?
C11 Mn1 C3 O3 116(10) . . . . ?
C1 Mn1 C2 O2 -148(15) . . . . ?
C3 Mn1 C2 O2 120(15) . . . . ?
C13 Mn1 C2 O2 -38(15) . . . . ?
C12 Mn1 C2 O2 1(15) . . . . ?
C14 Mn1 C2 O2 -58(15) . . . . ?
C15 Mn1 C2 O2 -12(15) . . . . ?
C11 Mn1 C2 O2 25(15) . . . . ?
C25 N21 N22 C23 -1.0(4) . . . . ?
N21 N22 C23 C24 0.7(5) . . . . ?
N22 C23 C24 C25 -0.2(5) . . . . ?
N22 N21 C25 C24 0.9(4) . . . . ?
C23 C24 C25 N21 -0.5(5) . . . . ?
Mn2A O8A B1A N31A -55.2(3) . . . . ?
Mn2A O8A B1A N41A 56.1(3) . . . . ?
Mn2A O8A B1A C11A -179.9(3) . . . . ?
O8A B1A N41A C45A 140.8(5) . . . . ?
N31A B1A N41A C45A -110.6(5) . . . . ?
C11A B1A N41A C45A 19.7(7) . . . . ?
O8A B1A N41A N42A -39.4(4) . . . . ?
N31A B1A N41A N42A 69.2(4) . . . . ?
C11A B1A N41A N42A -160.5(3) . . . . ?
C45A N41A N42A C43A -1.3(5) . . . . ?
B1A N41A N42A C43A 178.8(4) . . . . ?
C45A N41A N42A Mn2A -177.7(3) . . . . ?
B1A N41A N42A Mn2A 2.4(4) . . . . ?
N42A N41A C45A C44A 1.5(5) . . . . ?
B1A N41A C45A C44A -178.7(5) . . . . ?
N41A C45A C44A C43A -1.0(5) . . . . ?
N41A N42A C43A C44A 0.7(5) . . . . ?
Mn2A N42A C43A C44A 175.6(3) . . . . ?
C45A C44A C43A N42A 0.2(5) . . . . ?
O8A B1A N31A C35A -143.6(5) . . . . ?
N41A B1A N31A C35A 108.8(5) . . . . ?
C11A B1A N31A C35A -21.6(7) . . . . ?
O8A B1A N31A N32A 40.0(4) . . . . ?
N41A B1A N31A N32A -67.5(4) . . . . ?
C11A B1A N31A N32A 162.1(3) . . . . ?
C35A N31A N32A C33A 1.3(4) . . . . ?
B1A N31A N32A C33A 178.7(3) . . . . ?
C35A N31A N32A Mn2A 178.3(3) . . . . ?
B1A N31A N32A Mn2A -4.2(4) . . . . ?
N32A N31A C35A C34A -1.4(5) . . . . ?
B1A N31A C35A C34A -177.9(5) . . . . ?
N31A C35A C34A C33A 1.0(5) . . . . ?
N31A N32A C33A C34A -0.6(5) . . . . ?
Mn2A N32A C33A C34A -176.4(3) . . . . ?
C35A C34A C33A N32A -0.3(5) . . . . ?
O8A B1A C11A C12A 81.1(5) . . . . ?
N31A B1A C11A C12A -36.7(6) . . . . ?
N41A B1A C11A C12A -162.9(4) . . . . ?
O8A B1A C11A C15A -85.0(5) . . . . ?
N31A B1A C11A C15A 157.2(4) . . . . ?
N41A B1A C11A C15A 30.9(6) . . . . ?
O8A B1A C11A Mn1A 177.5(3) . . . . ?
N31A B1A C11A Mn1A 59.7(5) . . . . ?
N41A B1A C11A Mn1A -66.5(5) . . . . ?
C3A Mn1A C11A C12A 128.8(3) . . . . ?
C2A Mn1A C11A C12A 33.9(4) . . . . ?
C1A Mn1A C11A C12A -137.9(3) . . . . ?
C14A Mn1A C11A C12A -79.1(3) . . . . ?
C13A Mn1A C11A C12A -37.1(3) . . . . ?
C15A Mn1A C11A C12A -115.9(4) . . . . ?
C3A Mn1A C11A C15A -115.3(3) . . . . ?
C2A Mn1A C11A C15A 149.8(3) . . . . ?
C1A Mn1A C11A C15A -22.1(4) . . . . ?
C14A Mn1A C11A C15A 36.8(3) . . . . ?
C12A Mn1A C11A C15A 115.9(4) . . . . ?
C13A Mn1A C11A C15A 78.8(3) . . . . ?
C3A Mn1A C11A B1A 7.2(4) . . . . ?
C2A Mn1A C11A B1A -87.7(4) . . . . ?
C1A Mn1A C11A B1A 100.5(5) . . . . ?
C14A Mn1A C11A B1A 159.3(4) . . . . ?
C12A Mn1A C11A B1A -121.6(5) . . . . ?
C13A Mn1A C11A B1A -158.6(4) . . . . ?
C15A Mn1A C11A B1A 122.5(5) . . . . ?
C15A C11A C12A C13A -0.6(5) . . . . ?
B1A C11A C12A C13A -169.1(4) . . . . ?
Mn1A C11A C12A C13A 61.0(3) . . . . ?
C15A C11A C12A Mn1A -61.6(3) . . . . ?
B1A C11A C12A Mn1A 129.9(4) . . . . ?
C3A Mn1A C12A C13A -177.1(3) . . . . ?
C2A Mn1A C12A C13A 87.5(3) . . . . ?
C1A Mn1A C12A C13A -19.5(5) . . . . ?
C14A Mn1A C12A C13A -37.0(3) . . . . ?
C15A Mn1A C12A C13A -79.8(3) . . . . ?
C11A Mn1A C12A C13A -119.0(4) . . . . ?
C3A Mn1A C12A C11A -58.2(3) . . . . ?
C2A Mn1A C12A C11A -153.6(3) . . . . ?
C1A Mn1A C12A C11A 99.4(4) . . . . ?
C14A Mn1A C12A C11A 82.0(3) . . . . ?
C13A Mn1A C12A C11A 119.0(4) . . . . ?
C15A Mn1A C12A C11A 39.1(3) . . . . ?
C11A C12A C13A C14A -0.6(5) . . . . ?
Mn1A C12A C13A C14A 60.9(3) . . . . ?
C11A C12A C13A Mn1A -61.4(3) . . . . ?
C3A Mn1A C13A C14A -112.7(4) . . . . ?
C2A Mn1A C13A C14A 147.6(2) . . . . ?
C1A Mn1A C13A C14A 52.0(3) . . . . ?
C12A Mn1A C13A C14A -118.3(4) . . . . ?
C15A Mn1A C13A C14A -37.6(2) . . . . ?
C11A Mn1A C13A C14A -81.3(2) . . . . ?
C3A Mn1A C13A C12A 5.6(6) . . . . ?
C2A Mn1A C13A C12A -94.1(3) . . . . ?
C1A Mn1A C13A C12A 170.3(3) . . . . ?
C14A Mn1A C13A C12A 118.3(4) . . . . ?
C15A Mn1A C13A C12A 80.7(3) . . . . ?
C11A Mn1A C13A C12A 37.1(3) . . . . ?
C12A C13A C14A C15A 1.6(5) . . . . ?
Mn1A C13A C14A C15A 62.4(3) . . . . ?
C12A C13A C14A Mn1A -60.9(3) . . . . ?
C3A Mn1A C14A C13A 132.9(3) . . . . ?
C2A Mn1A C14A C13A -39.4(3) . . . . ?
C1A Mn1A C14A C13A -134.6(2) . . . . ?
C12A Mn1A C14A C13A 37.6(2) . . . . ?
C15A Mn1A C14A C13A 118.0(4) . . . . ?
C11A Mn1A C14A C13A 80.4(2) . . . . ?
C3A Mn1A C14A C15A 14.9(4) . . . . ?
C2A Mn1A C14A C15A -157.4(3) . . . . ?
C1A Mn1A C14A C15A 107.5(3) . . . . ?
C12A Mn1A C14A C15A -80.4(3) . . . . ?
C13A Mn1A C14A C15A -118.0(4) . . . . ?
C11A Mn1A C14A C15A -37.5(2) . . . . ?
C13A C14A C15A C11A -1.9(5) . . . . ?
Mn1A C14A C15A C11A 60.3(3) . . . . ?
C13A C14A C15A Mn1A -62.2(3) . . . . ?
C12A C11A C15A C14A 1.5(5) . . . . ?
B1A C11A C15A C14A 170.0(4) . . . . ?
Mn1A C11A C15A C14A -59.8(3) . . . . ?
C12A C11A C15A Mn1A 61.3(3) . . . . ?
B1A C11A C15A Mn1A -130.2(4) . . . . ?
C3A Mn1A C15A C14A -170.9(3) . . . . ?
C2A Mn1A C15A C14A 49.5(5) . . . . ?
C1A Mn1A C15A C14A -75.9(3) . . . . ?
C12A Mn1A C15A C14A 80.4(3) . . . . ?
C13A Mn1A C15A C14A 37.3(3) . . . . ?
C11A Mn1A C15A C14A 118.9(4) . . . . ?
C3A Mn1A C15A C11A 70.2(3) . . . . ?
C2A Mn1A C15A C11A -69.4(5) . . . . ?
C1A Mn1A C15A C11A 165.2(3) . . . . ?
C14A Mn1A C15A C11A -118.9(4) . . . . ?
C12A Mn1A C15A C11A -38.5(3) . . . . ?
C13A Mn1A C15A C11A -81.7(3) . . . . ?
O7A C7A Mn2A C5A 104(9) . . . . ?
O7A C7A Mn2A C6A -165(9) . . . . ?
O7A C7A Mn2A N42A 14(9) . . . . ?
O7A C7A Mn2A N32A -73(9) . . . . ?
O7A C7A Mn2A O8A -25(10) . . . . ?
O5A C5A Mn2A C7A -110(12) . . . . ?
O5A C5A Mn2A C6A 161(93) . . . . ?
O5A C5A Mn2A N42A -15(12) . . . . ?
O5A C5A Mn2A N32A 42(13) . . . . ?
O5A C5A Mn2A O8A 63(12) . . . . ?
O6A C6A Mn2A C7A -11(19) . . . . ?
O6A C6A Mn2A C5A 80(19) . . . . ?
O6A C6A Mn2A N42A 176(100) . . . . ?
O6A C6A Mn2A N32A -106(19) . . . . ?
O6A C6A Mn2A O8A 175(100) . . . . ?
C43A N42A Mn2A C7A 35.8(5) . . . . ?
N41A N42A Mn2A C7A -149.5(3) . . . . ?
C43A N42A Mn2A C5A -55.4(5) . . . . ?
N41A N42A Mn2A C5A 119.3(3) . . . . ?
C43A N42A Mn2A C6A -151(2) . . . . ?
N41A N42A Mn2A C6A 24(2) . . . . ?
C43A N42A Mn2A N32A 130.8(5) . . . . ?
N41A N42A Mn2A N32A -54.5(3) . . . . ?
C43A N42A Mn2A O8A -150.5(5) . . . . ?
N41A N42A Mn2A O8A 24.2(3) . . . . ?
C33A N32A Mn2A C7A -33.9(5) . . . . ?
N31A N32A Mn2A C7A 150.4(3) . . . . ?
C33A N32A Mn2A C5A 174.4(12) . . . . ?
N31A N32A Mn2A C5A -1.3(15) . . . . ?
C33A N32A Mn2A C6A 56.0(5) . . . . ?
N31A N32A Mn2A C6A -119.6(3) . . . . ?
C33A N32A Mn2A N42A -128.5(5) . . . . ?
N31A N32A Mn2A N42A 55.8(3) . . . . ?
C33A N32A Mn2A O8A 153.4(5) . . . . ?
N31A N32A Mn2A O8A -22.3(2) . . . . ?
B1A O8A Mn2A C7A -5.3(10) . . . . ?
B1A O8A Mn2A C5A -134.0(3) . . . . ?
B1A O8A Mn2A C6A 134.6(3) . . . . ?
B1A O8A Mn2A N42A -45.4(2) . . . . ?
B1A O8A Mn2A N32A 43.4(2) . . . . ?
C3A Mn1A C1A O1A 97(8) . . . . ?
C2A Mn1A C1A O1A -170(8) . . . . ?
C14A Mn1A C1A O1A -47(8) . . . . ?
C12A Mn1A C1A O1A -63(8) . . . . ?
C13A Mn1A C1A O1A -76(8) . . . . ?
C15A Mn1A C1A O1A -10(8) . . . . ?
C11A Mn1A C1A O1A 4(8) . . . . ?
C2A Mn1A C3A O3A 152(94) . . . . ?
C1A Mn1A C3A O3A -113(59) . . . . ?
C14A Mn1A C3A O3A -22(59) . . . . ?
C12A Mn1A C3A O3A 57(59) . . . . ?
C13A Mn1A C3A O3A 53(59) . . . . ?
C15A Mn1A C3A O3A -12(59) . . . . ?
C11A Mn1A C3A O3A 25(59) . . . . ?
C3A Mn1A C2A O2A -114(11) . . . . ?
C1A Mn1A C2A O2A 154(11) . . . . ?
C14A Mn1A C2A O2A 62(11) . . . . ?
C12A Mn1A C2A O2A 0(11) . . . . ?
C13A Mn1A C2A O2A 39(11) . . . . ?
C15A Mn1A C2A O2A 28(11) . . . . ?
C11A Mn1A C2A O2A -20(11) . . . . ?
C25A N21A N22A C23A 1.7(4) . . . . ?
N21A N22A C23A C24A -1.3(4) . . . . ?
N22A C23A C24A C25A 0.3(4) . . . . ?
N22A N21A C25A C24A -1.5(4) . . . . ?
C23A C24A C25A N21A 0.7(5) . . . . ?
Mn2B O8B B1B N41B -56.8(3) . . . . ?
Mn2B O8B B1B N31B 52.7(3) . . . . ?
Mn2B O8B B1B C11B 177.6(2) . . . . ?
O8B B1B N41B C45B -146.0(5) . . . . ?
N31B B1B N41B C45B 105.7(5) . . . . ?
C11B B1B N41B C45B -24.8(7) . . . . ?
O8B B1B N41B N42B 39.7(4) . . . . ?
N31B B1B N41B N42B -68.6(4) . . . . ?
C11B B1B N41B N42B 160.9(3) . . . . ?
C45B N41B N42B C43B -0.3(4) . . . . ?
B1B N41B N42B C43B 175.6(3) . . . . ?
C45B N41B N42B Mn2B -178.8(3) . . . . ?
B1B N41B N42B Mn2B -2.9(4) . . . . ?
N42B N41B C45B C44B 0.4(5) . . . . ?
B1B N41B C45B C44B -174.0(4) . . . . ?
N41B C45B C44B C43B -0.4(5) . . . . ?
N41B N42B C43B C44B 0.0(5) . . . . ?
Mn2B N42B C43B C44B 177.9(3) . . . . ?
C45B C44B C43B N42B 0.2(5) . . . . ?
O8B B1B N31B C35B 153.4(5) . . . . ?
N41B B1B N31B C35B -100.0(5) . . . . ?
C11B B1B N31B C35B 31.6(7) . . . . ?
O8B B1B N31B N32B -38.6(4) . . . . ?
N41B B1B N31B N32B 68.1(4) . . . . ?
C11B B1B N31B N32B -160.4(4) . . . . ?
C35B N31B N32B C33B -1.4(5) . . . . ?
B1B N31B N32B C33B -172.7(4) . . . . ?
C35B N31B N32B Mn2B 175.6(3) . . . . ?
B1B N31B N32B Mn2B 4.3(4) . . . . ?
N32B N31B C35B C34B 1.2(5) . . . . ?
B1B N31B C35B C34B 169.5(5) . . . . ?
N31B C35B C34B C33B -0.5(5) . . . . ?
N31B N32B C33B C34B 1.1(5) . . . . ?
Mn2B N32B C33B C34B -174.7(3) . . . . ?
C35B C34B C33B N32B -0.3(5) . . . . ?
O8B B1B C11B C12B -85.4(5) . . . . ?
N41B B1B C11B C12B 158.3(4) . . . . ?
N31B B1B C11B C12B 32.6(7) . . . . ?
O8B B1B C11B C15B 79.9(5) . . . . ?
N41B B1B C11B C15B -36.4(6) . . . . ?
N31B B1B C11B C15B -162.1(4) . . . . ?
O8B B1B C11B Mn1B 176.0(3) . . . . ?
N41B B1B C11B Mn1B 59.7(5) . . . . ?
N31B B1B C11B Mn1B -66.0(5) . . . . ?
C3B Mn1B C11B C12B -119.0(3) . . . . ?
C2B Mn1B C11B C12B -22.8(4) . . . . ?
C1B Mn1B C11B C12B 144.3(3) . . . . ?
C14B Mn1B C11B C12B 79.5(3) . . . . ?
C13B Mn1B C11B C12B 37.1(3) . . . . ?
C15B Mn1B C11B C12B 117.5(4) . . . . ?
C3B Mn1B C11B C15B 123.5(3) . . . . ?
C2B Mn1B C11B C15B -140.3(3) . . . . ?
C1B Mn1B C11B C15B 26.8(4) . . . . ?
C14B Mn1B C11B C15B -38.0(3) . . . . ?
C13B Mn1B C11B C15B -80.3(3) . . . . ?
C12B Mn1B C11B C15B -117.5(4) . . . . ?
C3B Mn1B C11B B1B 3.9(4) . . . . ?
C2B Mn1B C11B B1B 100.0(4) . . . . ?
C1B Mn1B C11B B1B -92.8(4) . . . . ?
C14B Mn1B C11B B1B -157.6(5) . . . . ?
C13B Mn1B C11B B1B 160.0(5) . . . . ?
C12B Mn1B C11B B1B 122.9(5) . . . . ?
C15B Mn1B C11B B1B -119.6(5) . . . . ?
C15B C11B C12B C13B -1.4(5) . . . . ?
B1B C11B C12B C13B 166.1(4) . . . . ?
Mn1B C11B C12B C13B -61.0(3) . . . . ?
C15B C11B C12B Mn1B 59.6(3) . . . . ?
B1B C11B C12B Mn1B -132.9(5) . . . . ?
C3B Mn1B C12B C11B 69.9(3) . . . . ?
C2B Mn1B C12B C11B 163.2(3) . . . . ?
C1B Mn1B C12B C11B -80.9(5) . . . . ?
C14B Mn1B C12B C11B -81.8(3) . . . . ?
C13B Mn1B C12B C11B -119.2(4) . . . . ?
C15B Mn1B C12B C11B -38.0(3) . . . . ?
C3B Mn1B C12B C13B -170.9(3) . . . . ?
C2B Mn1B C12B C13B -77.6(3) . . . . ?
C1B Mn1B C12B C13B 38.3(5) . . . . ?
C14B Mn1B C12B C13B 37.4(3) . . . . ?
C15B Mn1B C12B C13B 81.2(3) . . . . ?
C11B Mn1B C12B C13B 119.2(4) . . . . ?
C11B C12B C13B C14B 1.2(5) . . . . ?
Mn1B C12B C13B C14B -61.2(3) . . . . ?
C11B C12B C13B Mn1B 62.4(3) . . . . ?
C3B Mn1B C13B C14B 134.6(4) . . . . ?
C2B Mn1B C13B C14B -138.8(3) . . . . ?
C1B Mn1B C13B C14B -44.1(3) . . . . ?
C12B Mn1B C13B C14B 117.6(4) . . . . ?
C15B Mn1B C13B C14B 38.2(2) . . . . ?
C11B Mn1B C13B C14B 81.1(3) . . . . ?
C3B Mn1B C13B C12B 17.0(5) . . . . ?
C2B Mn1B C13B C12B 103.5(3) . . . . ?
C1B Mn1B C13B C12B -161.7(3) . . . . ?
C14B Mn1B C13B C12B -117.6(4) . . . . ?
C15B Mn1B C13B C12B -79.5(3) . . . . ?
C11B Mn1B C13B C12B -36.6(2) . . . . ?
C12B C13B C14B C15B -0.5(5) . . . . ?
Mn1B C13B C14B C15B -61.9(3) . . . . ?
C12B C13B C14B Mn1B 61.4(3) . . . . ?
C3B Mn1B C14B C13B -126.2(5) . . . . ?
C2B Mn1B C14B C13B 46.6(3) . . . . ?
C1B Mn1B C14B C13B 142.4(3) . . . . ?
C12B Mn1B C14B C13B -38.0(2) . . . . ?
C15B Mn1B C14B C13B -117.8(4) . . . . ?
C11B Mn1B C14B C13B -80.4(3) . . . . ?
C3B Mn1B C14B C15B -8.3(6) . . . . ?
C2B Mn1B C14B C15B 164.5(3) . . . . ?
C1B Mn1B C14B C15B -99.8(3) . . . . ?
C13B Mn1B C14B C15B 117.8(4) . . . . ?
C12B Mn1B C14B C15B 79.8(3) . . . . ?
C11B Mn1B C14B C15B 37.5(2) . . . . ?
C13B C14B C15B C11B -0.4(5) . . . . ?
Mn1B C14B C15B C11B -62.3(3) . . . . ?
C13B C14B C15B Mn1B 61.9(3) . . . . ?
C12B C11B C15B C14B 1.1(5) . . . . ?
B1B C11B C15B C14B -166.8(4) . . . . ?
Mn1B C11B C15B C14B 60.7(3) . . . . ?
C12B C11B C15B Mn1B -59.6(3) . . . . ?
B1B C11B C15B Mn1B 132.5(4) . . . . ?
C3B Mn1B C15B C14B 176.0(3) . . . . ?
C2B Mn1B C15B C14B -30.8(5) . . . . ?
C1B Mn1B C15B C14B 82.0(3) . . . . ?
C13B Mn1B C15B C14B -37.2(3) . . . . ?
C12B Mn1B C15B C14B -80.4(3) . . . . ?
C11B Mn1B C15B C14B -117.9(4) . . . . ?
C3B Mn1B C15B C11B -66.1(3) . . . . ?
C2B Mn1B C15B C11B 87.1(4) . . . . ?
C1B Mn1B C15B C11B -160.1(3) . . . . ?
C14B Mn1B C15B C11B 117.9(4) . . . . ?
C13B Mn1B C15B C11B 80.7(3) . . . . ?
C12B Mn1B C15B C11B 37.5(3) . . . . ?
O7B C7B Mn2B C5B 16(9) . . . . ?
O7B C7B Mn2B C6B -77(9) . . . . ?
O7B C7B Mn2B N32B -168(100) . . . . ?
O7B C7B Mn2B N42B 106(9) . . . . ?
O7B C7B Mn2B O8B 155(8) . . . . ?
O5B C5B Mn2B C7B 3(3) . . . . ?
O5B C5B Mn2B C6B 93(3) . . . . ?
O5B C5B Mn2B N32B -79(4) . . . . ?
O5B C5B Mn2B N42B -95(3) . . . . ?
O5B C5B Mn2B O8B -171(3) . . . . ?
O6B C6B Mn2B C7B -74(15) . . . . ?
O6B C6B Mn2B C5B -159(89) . . . . ?
O6B C6B Mn2B N32B 21(15) . . . . ?
O6B C6B Mn2B N42B 86(15) . . . . ?
O6B C6B Mn2B O8B 100(15) . . . . ?
C33B N32B Mn2B C7B 21.6(5) . . . . ?
N31B N32B Mn2B C7B -153.9(3) . . . . ?
C33B N32B Mn2B C5B 103(2) . . . . ?
N31B N32B Mn2B C5B -72(2) . . . . ?
C33B N32B Mn2B C6B -68.3(5) . . . . ?
N31B N32B Mn2B C6B 116.1(3) . . . . ?
C33B N32B Mn2B N42B 119.1(5) . . . . ?
N31B N32B Mn2B N42B -56.5(3) . . . . ?
C33B N32B Mn2B O8B -163.2(5) . . . . ?
N31B N32B Mn2B O8B 21.2(3) . . . . ?
C43B N42B Mn2B C7B -28.1(5) . . . . ?
N41B N42B Mn2B C7B 149.6(3) . . . . ?
C43B N42B Mn2B C5B 56.9(5) . . . . ?
N41B N42B Mn2B C5B -125.3(3) . . . . ?
C43B N42B Mn2B C6B 172.4(10) . . . . ?
N41B N42B Mn2B C6B -9.8(13) . . . . ?
C43B N42B Mn2B N32B -121.9(5) . . . . ?
N41B N42B Mn2B N32B 55.9(3) . . . . ?
C43B N42B Mn2B O8B 158.0(5) . . . . ?
N41B N42B Mn2B O8B -24.2(2) . . . . ?
B1B O8B Mn2B C7B -4.3(12) . . . . ?
B1B O8B Mn2B C5B 133.8(2) . . . . ?
B1B O8B Mn2B C6B -132.3(2) . . . . ?
B1B O8B Mn2B N32B -41.6(2) . . . . ?
B1B O8B Mn2B N42B 45.7(2) . . . . ?
C3B Mn1B C1B O1B -136(7) . . . . ?
C2B Mn1B C1B O1B 133(7) . . . . ?
C14B Mn1B C1B O1B 18(7) . . . . ?
C13B Mn1B C1B O1B 43(7) . . . . ?
C12B Mn1B C1B O1B 17(7) . . . . ?
C15B Mn1B C1B O1B -21(7) . . . . ?
C11B Mn1B C1B O1B -38(7) . . . . ?
C2B Mn1B C3B O3B 39(8) . . . . ?
C1B Mn1B C3B O3B -56(8) . . . . ?
C14B Mn1B C3B O3B -147(7) . . . . ?
C13B Mn1B C3B O3B 125(8) . . . . ?
C12B Mn1B C3B O3B 136(8) . . . . ?
C15B Mn1B C3B O3B -153(8) . . . . ?
C11B Mn1B C3B O3B 172(100) . . . . ?
C3B Mn1B C2B O2B 139(6) . . . . ?
C1B Mn1B C2B O2B -129(6) . . . . ?
C14B Mn1B C2B O2B -37(6) . . . . ?
C13B Mn1B C2B O2B -11(6) . . . . ?
C12B Mn1B C2B O2B 27(6) . . . . ?
C15B Mn1B C2B O2B -16(6) . . . . ?
C11B Mn1B C2B O2B 41(6) . . . . ?
C25B N21B N22B C23B -0.4(4) . . . . ?
N21B N22B C23B C24B 1.2(5) . . . . ?
N22B C23B C24B C25B -1.5(5) . . . . ?
N22B N21B C25B C24B -0.6(5) . . . . ?
C23B C24B C25B N21B 1.3(5) . . . . ?
